data_7118171
loop_
_publ_author_name
'Jan Paulo T. Zaragoza'
'Maxime A. Siegler'
'David P. Goldberg'

_publ_section_title
;
 Rhenium(V)-oxo corrolazines: isolating redox-active ligand reactivity
;
_journal_name_full Chem.Commun.
_journal_page_first 167
_journal_paper_doi 10.1039/C5cc07956J
_journal_volume 52
_journal_year 2016
_chemical_formula_moiety 'C96 H104 N7 O Re'
_chemical_formula_sum 'C96 H104 N7 O Re'
_chemical_formula_weight 1558.06
_chemical_name_systematic
;
 ?
;
_chemical_properties_physical
'At RT and when removed from the mother liquor, crystal damage occurs quickly as lattice solvent molecules may escape the crystal lattice.'
_space_group_crystal_system triclinic
_space_group_IT_number 2
_space_group_name_Hall '-P 1'
_space_group_name_H-M_alt 'P -1'
_symmetry_space_group_name_Hall '-P 1'
_symmetry_space_group_name_H-M 'P -1'
_atom_sites_solution_hydrogens geom
_atom_sites_solution_primary direct
_atom_sites_solution_secondary difmap
_audit_creation_method SHELXL-2013
_audit_update_record
;
2015-09-21 deposited with the CCDC.
2015-10-16 downloaded from the CCDC.
;
_cell_angle_alpha 70.8548(14)
_cell_angle_beta 70.4554(13)
_cell_angle_gamma 71.4233(13)
_cell_formula_units_Z 2
_cell_length_a 15.7923(2)
_cell_length_b 16.6247(3)
_cell_length_c 21.4456(3)
_cell_measurement_reflns_used 38432
_cell_measurement_temperature 110(2)
_cell_measurement_theta_max 71.93
_cell_measurement_theta_min 3.67
_cell_volume 4872.60(14)
_computing_cell_refinement
;
CrysAlisPro, Agilent Technologies,
Version 1.171.36.32 (release 02-08-2013 CrysAlis171 .NET)
(compiled Aug  2 2013,16:46:58)
;
_computing_data_collection
;
CrysAlisPro, Agilent Technologies,
Version 1.171.36.32 (release 02-08-2013 CrysAlis171 .NET)
(compiled Aug  2 2013,16:46:58)
;
_computing_data_reduction
;
CrysAlisPro, Agilent Technologies,
Version 1.171.36.32 (release 02-08-2013 CrysAlis171 .NET)
(compiled Aug  2 2013,16:46:58)
;
_computing_molecular_graphics 'SHELXTL v6.10 (Sheldrick, 2008)'
_computing_publication_material 'SHELXTL v6.10 (Sheldrick, 2008)'
_computing_structure_refinement 'SHELXL-2013 (Sheldrick, 2013)'
_computing_structure_solution 'SHELXS-2013 (Sheldrick, 2013)'
_diffrn_ambient_temperature 110(2)
_diffrn_measured_fraction_theta_full 0.992
_diffrn_measured_fraction_theta_max 0.989
_diffrn_measurement_device_type 'SuperNova, Dual, Cu at zero, Atlas'
_diffrn_measurement_method '\w scans'
_diffrn_radiation_monochromator mirror
_diffrn_radiation_source 'SuperNova (Cu) X-ray Source'
_diffrn_radiation_type CuK\a
_diffrn_radiation_wavelength 1.54178
_diffrn_reflns_av_R_equivalents 0.0204
_diffrn_reflns_av_unetI/netI 0.0174
_diffrn_reflns_laue_measured_fraction_full 0.992
_diffrn_reflns_laue_measured_fraction_max 0.989
_diffrn_reflns_limit_h_max 15
_diffrn_reflns_limit_h_min -19
_diffrn_reflns_limit_k_max 20
_diffrn_reflns_limit_k_min -20
_diffrn_reflns_limit_l_max 26
_diffrn_reflns_limit_l_min -25
_diffrn_reflns_number 63946
_diffrn_reflns_point_group_measured_fraction_full 0.992
_diffrn_reflns_point_group_measured_fraction_max 0.989
_diffrn_reflns_theta_full 67.679
_diffrn_reflns_theta_max 71.900
_diffrn_reflns_theta_min 3.055
_exptl_absorpt_coefficient_mu 2.767
_exptl_absorpt_correction_T_max 0.723
_exptl_absorpt_correction_T_min 0.542
_exptl_absorpt_correction_type analytical
_exptl_absorpt_process_details
;
CrysAlisPro, Agilent Technologies,
Version 1.171.36.32 (release 02-08-2013 CrysAlis171 .NET)
(compiled Aug  2 2013,16:46:58)
Analytical numeric absorption correction using a multifaceted crystal
            model based on expressions derived by R.C. Clark & J.S. Reid.
(Clark, R. C. & Reid, J. S. (1995). Acta Cryst. A51, 887-897)
;
_exptl_crystal_colour 'dark blue-black'
_exptl_crystal_density_diffrn 1.062
_exptl_crystal_description block
_exptl_crystal_F_000 1624
_exptl_crystal_size_max 0.32
_exptl_crystal_size_mid 0.23
_exptl_crystal_size_min 0.18
_refine_diff_density_max 1.768
_refine_diff_density_min -0.983
_refine_diff_density_rms 0.079
_refine_ls_extinction_coef .
_refine_ls_extinction_method none
_refine_ls_goodness_of_fit_ref 1.099
_refine_ls_hydrogen_treatment constr
_refine_ls_matrix_type full
_refine_ls_number_parameters 1929
_refine_ls_number_reflns 18949
_refine_ls_number_restraints 3989
_refine_ls_restrained_S_all 1.058
_refine_ls_R_factor_all 0.0578
_refine_ls_R_factor_gt 0.0539
_refine_ls_shift/su_max 0.002
_refine_ls_shift/su_mean 0.000
_refine_ls_structure_factor_coef Fsqd
_refine_ls_weighting_details
;
 w=1/[\s^2^(Fo^2^)+(0.0828P)^2^+5.9443P]
 where P=(Fo^2^+2Fc^2^)/3
;
_refine_ls_weighting_scheme calc
_refine_ls_wR_factor_gt 0.1500
_refine_ls_wR_factor_ref 0.1546
_reflns_Friedel_coverage 0.000
_reflns_friedel_fraction_full .
_reflns_friedel_fraction_max .
_reflns_number_gt 17574
_reflns_number_total 18949
_reflns_threshold_expression 'I > 2\s(I)'
_cod_data_source_file c5cc07956j2.cif
_cod_data_source_block ReVOTBP8Cz
_cod_database_code 7118171
_shelx_space_group_comment
;
The symmetry employed for this shelxl refinement is uniquely defined
by the following loop, which should always be used as a source of
symmetry information in preference to the above space-group names.
They are only intended as comments.
;
_shelxl_version_number 2013-2

loop_
_space_group_symop_operation_xyz
'x, y, z'
'-x, -y, -z'

loop_
_atom_site_label
_atom_site_type_symbol
_atom_site_fract_x
_atom_site_fract_y
_atom_site_fract_z
_atom_site_U_iso_or_equiv
_atom_site_adp_type
_atom_site_occupancy
_atom_site_site_symmetry_order
_atom_site_calc_flag
_atom_site_refinement_flags_posn
_atom_site_refinement_flags_adp
_atom_site_refinement_flags_occupancy
_atom_site_disorder_assembly
_atom_site_disorder_group
Re1 Re 0.30794(10) 0.40377(9) 0.20194(6) 0.0523(2) Uani 0.709(2) 1 d D U P A 1
O1 O 0.3814(5) 0.4301(5) 0.22928(19) 0.0580(12) Uani 0.709(2) 1 d D U P A 1
N1 N 0.2000(4) 0.3739(5) 0.2747(3) 0.0512(14) Uani 0.709(2) 1 d D U P A 1
C1 C 0.1923(6) 0.2951(6) 0.3220(3) 0.0568(16) Uani 0.709(2) 1 d D U P A 1
C2 C 0.1050(5) 0.3171(5) 0.3738(3) 0.0604(13) Uani 0.709(2) 1 d D U P A 1
C3 C 0.0643(5) 0.4064(5) 0.3517(4) 0.0620(13) Uani 0.709(2) 1 d D U P A 1
C4 C 0.1229(5) 0.4399(4) 0.2894(3) 0.0567(13) Uani 0.709(2) 1 d D U P A 1
C5 C 0.1272(6) 0.5190(5) 0.2283(4) 0.0612(15) Uani 0.709(2) 1 d D U P A 1
C6 C 0.0759(5) 0.6025(5) 0.1998(4) 0.0643(14) Uani 0.709(2) 1 d D U P A 1
C7 C 0.1268(5) 0.6332(4) 0.1318(4) 0.0642(14) Uani 0.709(2) 1 d D U P A 1
C8 C 0.2082(6) 0.5658(5) 0.1202(4) 0.0592(15) Uani 0.709(2) 1 d D U P A 1
N2 N 0.2067(7) 0.5016(7) 0.1786(4) 0.0543(18) Uani 0.709(2) 1 d D U P A 1
N3 N 0.2697(3) 0.5630(3) 0.0595(2) 0.0537(10) Uani 0.709(2) 1 d D U P A 1
C9 C 0.3361(4) 0.4906(4) 0.0502(3) 0.0484(12) Uani 0.709(2) 1 d D U P A 1
C10 C 0.3956(4) 0.4765(4) -0.0140(3) 0.0472(11) Uani 0.709(2) 1 d D U P A 1
C11 C 0.4463(4) 0.3909(4) -0.0040(3) 0.0485(13) Uani 0.709(2) 1 d D U P A 1
C12 C 0.4165(6) 0.3509(6) 0.0685(4) 0.0492(14) Uani 0.709(2) 1 d D U P A 1
N4 N 0.3525(5) 0.4139(4) 0.1007(2) 0.0480(12) Uani 0.709(2) 1 d D U P A 1
N5 N 0.4430(14) 0.2665(7) 0.0977(6) 0.054(2) Uani 0.709(2) 1 d D U P A 1
C13 C 0.4064(16) 0.2315(6) 0.1635(6) 0.0515(18) Uani 0.709(2) 1 d D U P A 1
C14 C 0.4275(15) 0.1376(7) 0.1942(7) 0.0575(16) Uani 0.709(2) 1 d D U P A 1
C15 C 0.3701(12) 0.1263(6) 0.2590(7) 0.0601(17) Uani 0.709(2) 1 d D U P A 1
C16 C 0.3145(14) 0.2100(6) 0.2683(6) 0.0582(16) Uani 0.709(2) 1 d D U P A 1
N6 N 0.3415(10) 0.2757(4) 0.2101(5) 0.0553(16) Uani 0.709(2) 1 d D U P A 1
N7 N 0.2467(9) 0.2182(7) 0.3223(4) 0.061(2) Uani 0.709(2) 1 d D U P A 1
C17 C 0.0747(5) 0.2517(5) 0.4375(4) 0.0699(16) Uani 0.709(2) 1 d D U P A 1
C18 C 0.0869(5) 0.1673(6) 0.4379(5) 0.083(2) Uani 0.709(2) 1 d D U P A 1
H18 H 0.1077 0.1518 0.3954 0.099 Uiso 0.709(2) 1 calc R U P A 1
C19 C 0.0700(6) 0.1014(6) 0.4986(5) 0.085(2) Uani 0.709(2) 1 d D U P A 1
H19 H 0.0794 0.0430 0.4962 0.102 Uiso 0.709(2) 1 calc R U P A 1
C20 C 0.0408(5) 0.1201(6) 0.5598(5) 0.085(2) Uani 0.709(2) 1 d D U P A 1
C21 C 0.0278(5) 0.2057(6) 0.5602(4) 0.0792(18) Uani 0.709(2) 1 d D U P A 1
H21 H 0.0069 0.2205 0.6029 0.095 Uiso 0.709(2) 1 calc R U P A 1
C22 C 0.0438(5) 0.2713(6) 0.5010(3) 0.0750(17) Uani 0.709(2) 1 d D U P A 1
H22 H 0.0337 0.3297 0.5036 0.090 Uiso 0.709(2) 1 calc R U P A 1
C23 C 0.0380(8) 0.0388(7) 0.6259(5) 0.098(2) Uani 0.709(2) 1 d D U P A 1
C24 C 0.1339(7) -0.0098(9) 0.6442(5) 0.122(3) Uani 0.709(2) 1 d D U P A 1
H24A H 0.1549 0.0298 0.6579 0.183 Uiso 0.709(2) 1 calc R U P A 1
H24B H 0.1798 -0.0273 0.6042 0.183 Uiso 0.709(2) 1 calc R U P A 1
H24C H 0.1264 -0.0619 0.6819 0.183 Uiso 0.709(2) 1 calc R U P A 1
C25 C 0.0027(9) -0.0361(8) 0.6187(5) 0.110(3) Uani 0.709(2) 1 d D U P A 1
H25A H 0.0428 -0.0567 0.5782 0.165 Uiso 0.709(2) 1 calc R U P A 1
H25B H -0.0608 -0.0131 0.6140 0.165 Uiso 0.709(2) 1 calc R U P A 1
H25C H 0.0044 -0.0850 0.6594 0.165 Uiso 0.709(2) 1 calc R U P A 1
C26 C -0.0294(9) 0.0681(8) 0.6870(5) 0.120(3) Uani 0.709(2) 1 d D U P A 1
H26A H -0.0410 0.0168 0.7245 0.180 Uiso 0.709(2) 1 calc R U P A 1
H26B H -0.0876 0.1029 0.6754 0.180 Uiso 0.709(2) 1 calc R U P A 1
H26C H -0.0038 0.1039 0.7011 0.180 Uiso 0.709(2) 1 calc R U P A 1
C27 C -0.0267(5) 0.4542(4) 0.3894(3) 0.0669(14) Uani 0.709(2) 1 d D U P A 1
C28 C -0.0975(5) 0.4159(5) 0.4182(3) 0.0741(15) Uani 0.709(2) 1 d D U P A 1
H28 H -0.0941 0.3633 0.4080 0.089 Uiso 0.709(2) 1 calc R U P A 1
C29 C -0.1770(5) 0.4520(5) 0.4634(3) 0.0778(17) Uani 0.709(2) 1 d D U P A 1
H29 H -0.2261 0.4228 0.4828 0.093 Uiso 0.709(2) 1 calc R U P A 1
C30 C -0.1871(5) 0.5260(5) 0.4806(3) 0.0693(16) Uani 0.709(2) 1 d D U P A 1
C31 C -0.1126(6) 0.5655(6) 0.4497(4) 0.0707(18) Uani 0.709(2) 1 d D U P A 1
H31 H -0.1162 0.6183 0.4598 0.085 Uiso 0.709(2) 1 calc R U P A 1
C32 C -0.0326(6) 0.5306(5) 0.4045(3) 0.0689(17) Uani 0.709(2) 1 d D U P A 1
H32 H 0.0171 0.5592 0.3844 0.083 Uiso 0.709(2) 1 calc R U P A 1
C33 C -0.2692(7) 0.5534(8) 0.5377(6) 0.082(2) Uani 0.709(2) 1 d D U P A 1
C34 C -0.2693(9) 0.4824(10) 0.6039(7) 0.117(4) Uani 0.709(2) 1 d D U P A 1
H34A H -0.3269 0.4973 0.6383 0.176 Uiso 0.709(2) 1 calc R U P A 1
H34B H -0.2167 0.4781 0.6203 0.176 Uiso 0.709(2) 1 calc R U P A 1
H34C H -0.2643 0.4262 0.5959 0.176 Uiso 0.709(2) 1 calc R U P A 1
C35 C -0.3593(11) 0.5594(10) 0.5206(9) 0.104(4) Uani 0.709(2) 1 d D U P A 1
H35A H -0.4120 0.5931 0.5487 0.156 Uiso 0.709(2) 1 calc R U P A 1
H35B H -0.3678 0.5003 0.5300 0.156 Uiso 0.709(2) 1 calc R U P A 1
H35C H -0.3549 0.5886 0.4722 0.156 Uiso 0.709(2) 1 calc R U P A 1
C36 C -0.2653(13) 0.6371(12) 0.5466(10) 0.107(4) Uani 0.709(2) 1 d D U P A 1
H36A H -0.2693 0.6830 0.5044 0.161 Uiso 0.709(2) 1 calc R U P A 1
H36B H -0.2069 0.6294 0.5571 0.161 Uiso 0.709(2) 1 calc R U P A 1
H36C H -0.3172 0.6539 0.5843 0.161 Uiso 0.709(2) 1 calc R U P A 1
C37 C -0.0167(4) 0.6513(4) 0.2318(3) 0.0669(14) Uani 0.709(2) 1 d D U P A 1
C38 C -0.0920(4) 0.6180(5) 0.2536(3) 0.0696(15) Uani 0.709(2) 1 d D U P A 1
H38 H -0.0848 0.5593 0.2532 0.084 Uiso 0.709(2) 1 calc R U P A 1
C39 C -0.1801(4) 0.6679(4) 0.2768(3) 0.0678(15) Uani 0.709(2) 1 d D U P A 1
H39 H -0.2313 0.6418 0.2919 0.081 Uiso 0.709(2) 1 calc R U P A 1
C40 C -0.1957(4) 0.7536(5) 0.2787(3) 0.0629(13) Uani 0.709(2) 1 d D U P A 1
C41 C -0.1183(5) 0.7875(5) 0.2566(3) 0.0757(17) Uani 0.709(2) 1 d D U P A 1
H41 H -0.1253 0.8461 0.2573 0.091 Uiso 0.709(2) 1 calc R U P A 1
C42 C -0.0299(5) 0.7376(5) 0.2332(3) 0.0796(18) Uani 0.709(2) 1 d D U P A 1
H42 H 0.0218 0.7629 0.2181 0.096 Uiso 0.709(2) 1 calc R U P A 1
C43 C -0.2934(6) 0.8132(7) 0.3006(5) 0.078(2) Uani 0.709(2) 1 d D U P A 1
C44 C -0.3671(5) 0.7746(7) 0.3014(6) 0.095(2) Uani 0.709(2) 1 d D U P A 1
H44A H -0.3690 0.7207 0.3380 0.142 Uiso 0.709(2) 1 calc R U P A 1
H44B H -0.3538 0.7613 0.2574 0.142 Uiso 0.709(2) 1 calc R U P A 1
H44C H -0.4270 0.8166 0.3095 0.142 Uiso 0.709(2) 1 calc R U P A 1
C45 C -0.3011(7) 0.9061(7) 0.2490(6) 0.124(4) Uani 0.709(2) 1 d D U P A 1
H45A H -0.3602 0.9450 0.2654 0.186 Uiso 0.709(2) 1 calc R U P A 1
H45B H -0.2976 0.9005 0.2041 0.186 Uiso 0.709(2) 1 calc R U P A 1
H45C H -0.2503 0.9305 0.2454 0.186 Uiso 0.709(2) 1 calc R U P A 1
C46 C -0.3005(6) 0.8253(7) 0.3682(5) 0.096(2) Uani 0.709(2) 1 d D U P A 1
H46A H -0.3583 0.8676 0.3819 0.144 Uiso 0.709(2) 1 calc R U P A 1
H46B H -0.2480 0.8472 0.3647 0.144 Uiso 0.709(2) 1 calc R U P A 1
H46C H -0.2999 0.7691 0.4023 0.144 Uiso 0.709(2) 1 calc R U P A 1
C47 C 0.1063(5) 0.7118(5) 0.0788(3) 0.0853(19) Uani 0.709(2) 1 d D U P A 1
C48 C 0.0215(6) 0.7439(5) 0.0649(4) 0.110(3) Uani 0.709(2) 1 d D U P A 1
H48 H -0.0289 0.7188 0.0936 0.132 Uiso 0.709(2) 1 calc R U P A 1
C49 C 0.0094(7) 0.8134(6) 0.0088(4) 0.141(4) Uani 0.709(2) 1 d D U P A 1
H49 H -0.0501 0.8346 0.0002 0.169 Uiso 0.709(2) 1 calc R U P A 1
C50 C 0.0794(7) 0.8538(6) -0.0357(5) 0.144(3) Uani 0.709(2) 1 d D U P A 1
C51 C 0.1685(6) 0.8214(6) -0.0222(4) 0.116(3) Uani 0.709(2) 1 d D U P A 1
H51 H 0.2181 0.8474 -0.0514 0.139 Uiso 0.709(2) 1 calc R U P A 1
C52 C 0.1823(6) 0.7523(5) 0.0332(4) 0.086(2) Uani 0.709(2) 1 d D U P A 1
H52 H 0.2417 0.7307 0.0420 0.104 Uiso 0.709(2) 1 calc R U P A 1
C53 C 0.0744(9) 0.9372(10) -0.0985(6) 0.171(4) Uani 0.709(2) 1 d D U P A 1
C54 C 0.1164(12) 1.0137(10) -0.0979(8) 0.216(8) Uani 0.709(2) 1 d D U P A 1
H54A H 0.1117 1.0615 -0.1390 0.324 Uiso 0.709(2) 1 calc R U P A 1
H54B H 0.1814 0.9901 -0.0971 0.324 Uiso 0.709(2) 1 calc R U P A 1
H54C H 0.0815 1.0361 -0.0573 0.324 Uiso 0.709(2) 1 calc R U P A 1
C55 C 0.1340(13) 0.9189(15) -0.1671(9) 0.201(8) Uani 0.709(2) 1 d D U P A 1
H55A H 0.1129 0.8762 -0.1772 0.302 Uiso 0.709(2) 1 calc R U P A 1
H55B H 0.1987 0.8953 -0.1652 0.302 Uiso 0.709(2) 1 calc R U P A 1
H55C H 0.1288 0.9735 -0.2031 0.302 Uiso 0.709(2) 1 calc R U P A 1
C56 C -0.0252(10) 0.9796(13) -0.0983(9) 0.208(8) Uani 0.709(2) 1 d D U P A 1
H56A H -0.0285 1.0251 -0.1408 0.313 Uiso 0.709(2) 1 calc R U P A 1
H56B H -0.0555 1.0060 -0.0593 0.313 Uiso 0.709(2) 1 calc R U P A 1
H56C H -0.0565 0.9353 -0.0947 0.313 Uiso 0.709(2) 1 calc R U P A 1
C57 C 0.3928(3) 0.5457(4) -0.0785(2) 0.0496(11) Uani 0.709(2) 1 d D U P A 1
C58 C 0.3912(4) 0.6317(5) -0.0823(4) 0.0521(15) Uani 0.709(2) 1 d D U P A 1
H58 H 0.3905 0.6467 -0.0430 0.063 Uiso 0.709(2) 1 calc R U P A 1
C59 C 0.3905(4) 0.6955(7) -0.1439(4) 0.0563(17) Uani 0.709(2) 1 d D U P A 1
H59 H 0.3894 0.7536 -0.1454 0.068 Uiso 0.709(2) 1 calc R U P A 1
C60 C 0.3915(4) 0.6779(5) -0.2022(3) 0.0576(14) Uani 0.709(2) 1 d D U P A 1
C61 C 0.3931(4) 0.5914(4) -0.1979(3) 0.0571(13) Uani 0.709(2) 1 d D U P A 1
H61 H 0.3939 0.5767 -0.2373 0.069 Uiso 0.709(2) 1 calc R U P A 1
C62 C 0.3936(3) 0.5266(4) -0.1371(3) 0.0545(12) Uani 0.709(2) 1 d D U P A 1
H62 H 0.3945 0.4687 -0.1358 0.065 Uiso 0.709(2) 1 calc R U P A 1
C63 C 0.3905(7) 0.7486(6) -0.2704(4) 0.0665(19) Uani 0.709(2) 1 d D U P A 1
C64 C 0.4751(7) 0.7171(7) -0.3243(4) 0.098(3) Uani 0.709(2) 1 d D U P A 1
H64A H 0.4732 0.7579 -0.3690 0.147 Uiso 0.709(2) 1 calc R U P A 1
H64B H 0.4754 0.6587 -0.3258 0.147 Uiso 0.709(2) 1 calc R U P A 1
H64C H 0.5311 0.7143 -0.3127 0.147 Uiso 0.709(2) 1 calc R U P A 1
C65 C 0.3041(7) 0.7580(10) -0.2924(5) 0.076(3) Uani 0.709(2) 1 d D U P A 1
H65A H 0.2487 0.7756 -0.2572 0.115 Uiso 0.709(2) 1 calc R U P A 1
H65B H 0.3047 0.7018 -0.2983 0.115 Uiso 0.709(2) 1 calc R U P A 1
H65C H 0.3038 0.8025 -0.3357 0.115 Uiso 0.709(2) 1 calc R U P A 1
C66 C 0.3880(8) 0.8373(6) -0.2645(6) 0.083(3) Uani 0.709(2) 1 d D U P A 1
H66A H 0.3310 0.8570 -0.2313 0.125 Uiso 0.709(2) 1 calc R U P A 1
H66B H 0.3898 0.8793 -0.3091 0.125 Uiso 0.709(2) 1 calc R U P A 1
H66C H 0.4415 0.8332 -0.2492 0.125 Uiso 0.709(2) 1 calc R U P A 1
C67 C 0.5192(4) 0.3450(4) -0.0527(3) 0.0496(12) Uani 0.709(2) 1 d D U P A 1
C68 C 0.5346(4) 0.2552(4) -0.0441(3) 0.0584(15) Uani 0.709(2) 1 d D U P A 1
H68 H 0.4975 0.2223 -0.0060 0.070 Uiso 0.709(2) 1 calc R U P A 1
C69 C 0.6040(4) 0.2136(5) -0.0913(3) 0.0648(16) Uani 0.709(2) 1 d D U P A 1
H69 H 0.6132 0.1523 -0.0843 0.078 Uiso 0.709(2) 1 calc R U P A 1
C70 C 0.6604(5) 0.2581(5) -0.1480(3) 0.0627(15) Uani 0.709(2) 1 d D U P A 1
C71 C 0.6448(4) 0.3469(5) -0.1561(3) 0.0599(15) Uani 0.709(2) 1 d D U P A 1
H71 H 0.6822 0.3795 -0.1943 0.072 Uiso 0.709(2) 1 calc R U P A 1
C72 C 0.5760(4) 0.3901(4) -0.1098(3) 0.0531(13) Uani 0.709(2) 1 d D U P A 1
H72 H 0.5674 0.4514 -0.1171 0.064 Uiso 0.709(2) 1 calc R U P A 1
C73 C 0.7360(6) 0.2102(6) -0.1985(4) 0.077(2) Uani 0.709(2) 1 d D U P A 1
C74 C 0.8069(7) 0.1531(7) -0.1627(4) 0.104(3) Uani 0.709(2) 1 d D U P A 1
H74A H 0.7811 0.1072 -0.1257 0.156 Uiso 0.709(2) 1 calc R U P A 1
H74B H 0.8268 0.1879 -0.1436 0.156 Uiso 0.709(2) 1 calc R U P A 1
H74C H 0.8601 0.1260 -0.1949 0.156 Uiso 0.709(2) 1 calc R U P A 1
C75 C 0.7770(8) 0.2813(7) -0.2605(4) 0.097(3) Uani 0.709(2) 1 d D U P A 1
H75A H 0.8275 0.2524 -0.2932 0.146 Uiso 0.709(2) 1 calc R U P A 1
H75B H 0.8008 0.3161 -0.2441 0.146 Uiso 0.709(2) 1 calc R U P A 1
H75C H 0.7285 0.3197 -0.2830 0.146 Uiso 0.709(2) 1 calc R U P A 1
C76 C 0.6914(8) 0.1656(7) -0.2256(5) 0.101(3) Uani 0.709(2) 1 d D U P A 1
H76A H 0.7347 0.1480 -0.2664 0.151 Uiso 0.709(2) 1 calc R U P A 1
H76B H 0.6353 0.2062 -0.2373 0.151 Uiso 0.709(2) 1 calc R U P A 1
H76C H 0.6753 0.1137 -0.1906 0.151 Uiso 0.709(2) 1 calc R U P A 1
C77 C 0.4932(7) 0.0724(7) 0.1582(5) 0.0638(17) Uani 0.709(2) 1 d D U P A 1
C78 C 0.4766(6) -0.0114(6) 0.1727(4) 0.0681(18) Uani 0.709(2) 1 d D U P A 1
H78 H 0.4251 -0.0268 0.2085 0.082 Uiso 0.709(2) 1 calc R U P A 1
C79 C 0.5346(7) -0.0714(6) 0.1353(4) 0.080(2) Uani 0.709(2) 1 d D U P A 1
H79 H 0.5219 -0.1273 0.1462 0.096 Uiso 0.709(2) 1 calc R U P A 1
C80 C 0.6107(8) -0.0520(7) 0.0824(5) 0.086(2) Uani 0.709(2) 1 d D U P A 1
C81 C 0.6277(8) 0.0298(8) 0.0679(5) 0.074(2) Uani 0.709(2) 1 d D U P A 1
H81 H 0.6794 0.0446 0.0320 0.089 Uiso 0.709(2) 1 calc R U P A 1
C82 C 0.5703(8) 0.0905(7) 0.1049(4) 0.0624(18) Uani 0.709(2) 1 d D U P A 1
H82 H 0.5840 0.1460 0.0937 0.075 Uiso 0.709(2) 1 calc R U P A 1
C83 C 0.6645(8) -0.1120(7) 0.0338(5) 0.094(2) Uani 0.709(2) 1 d D U P A 1
C84 C 0.6195(8) -0.0905(6) -0.0228(4) 0.100(3) Uani 0.709(2) 1 d D U P A 1
H84A H 0.6281 -0.0336 -0.0535 0.150 Uiso 0.709(2) 1 calc R U P A 1
H84B H 0.5533 -0.0881 -0.0036 0.150 Uiso 0.709(2) 1 calc R U P A 1
H84C H 0.6476 -0.1358 -0.0484 0.150 Uiso 0.709(2) 1 calc R U P A 1
C85 C 0.6638(8) -0.2083(5) 0.0759(5) 0.105(3) Uani 0.709(2) 1 d D U P A 1
H85A H 0.7048 -0.2486 0.0477 0.157 Uiso 0.709(2) 1 calc R U P A 1
H85B H 0.6008 -0.2165 0.0897 0.157 Uiso 0.709(2) 1 calc R U P A 1
H85C H 0.6854 -0.2202 0.1166 0.157 Uiso 0.709(2) 1 calc R U P A 1
C86 C 0.7651(8) -0.1070(9) 0.0103(7) 0.126(4) Uani 0.709(2) 1 d D U P A 1
H86A H 0.7701 -0.0481 -0.0180 0.189 Uiso 0.709(2) 1 calc R U P A 1
H86B H 0.8015 -0.1502 -0.0164 0.189 Uiso 0.709(2) 1 calc R U P A 1
H86C H 0.7886 -0.1195 0.0502 0.189 Uiso 0.709(2) 1 calc R U P A 1
C87 C 0.3617(7) 0.0419(5) 0.3128(4) 0.0607(16) Uani 0.709(2) 1 d D U P A 1
C88 C 0.2856(6) 0.0068(5) 0.3292(4) 0.0669(17) Uani 0.709(2) 1 d D U P A 1
H88 H 0.2381 0.0365 0.3062 0.080 Uiso 0.709(2) 1 calc R U P A 1
C89 C 0.2783(6) -0.0715(5) 0.3790(4) 0.0713(18) Uani 0.709(2) 1 d D U P A 1
H89 H 0.2255 -0.0939 0.3893 0.086 Uiso 0.709(2) 1 calc R U P A 1
C90 C 0.3452(7) -0.1169(6) 0.4133(4) 0.0675(18) Uani 0.709(2) 1 d D U P A 1
C91 C 0.4193(7) -0.0819(5) 0.3972(4) 0.0655(19) Uani 0.709(2) 1 d D U P A 1
H91 H 0.4665 -0.1118 0.4205 0.079 Uiso 0.709(2) 1 calc R U P A 1
C92 C 0.4284(7) -0.0041(5) 0.3479(4) 0.0628(17) Uani 0.709(2) 1 d D U P A 1
H92 H 0.4813 0.0178 0.3383 0.075 Uiso 0.709(2) 1 calc R U P A 1
C93 C 0.3384(7) -0.2050(7) 0.4647(5) 0.078(2) Uani 0.709(2) 1 d D U P A 1
C94 C 0.2449(8) -0.1975(7) 0.5168(5) 0.126(4) Uani 0.709(2) 1 d D U P A 1
H94A H 0.1964 -0.1872 0.4942 0.189 Uiso 0.709(2) 1 calc R U P A 1
H94B H 0.2332 -0.1485 0.5367 0.189 Uiso 0.709(2) 1 calc R U P A 1
H94C H 0.2449 -0.2519 0.5530 0.189 Uiso 0.709(2) 1 calc R U P A 1
C95 C 0.3564(9) -0.2729(7) 0.4264(6) 0.099(3) Uani 0.709(2) 1 d D U P A 1
H95A H 0.3700 -0.3316 0.4565 0.149 Uiso 0.709(2) 1 calc R U P A 1
H95B H 0.4093 -0.2659 0.3866 0.149 Uiso 0.709(2) 1 calc R U P A 1
H95C H 0.3017 -0.2653 0.4113 0.149 Uiso 0.709(2) 1 calc R U P A 1
C96 C 0.4124(8) -0.2362(6) 0.5055(5) 0.106(3) Uani 0.709(2) 1 d D U P A 1
H96A H 0.4177 -0.2985 0.5286 0.159 Uiso 0.709(2) 1 calc R U P A 1
H96B H 0.3942 -0.2023 0.5396 0.159 Uiso 0.709(2) 1 calc R U P A 1
H96C H 0.4721 -0.2276 0.4742 0.159 Uiso 0.709(2) 1 calc R U P A 1
Re1' Re 0.3067(2) 0.39479(18) 0.21768(14) 0.0491(5) Uani 0.291(2) 1 d D U P A 2
O1' O 0.3721(13) 0.4247(15) 0.2490(7) 0.0580(12) Uani 0.291(2) 1 d D U P A 2
N1' N 0.2131(17) 0.5008(18) 0.1854(9) 0.053(3) Uani 0.291(2) 1 d D U P A 2
C1' C 0.1242(14) 0.5432(12) 0.2200(9) 0.060(3) Uani 0.291(2) 1 d D U P A 2
C2' C 0.0924(11) 0.6245(10) 0.1718(8) 0.063(2) Uani 0.291(2) 1 d D U P A 2
C3' C 0.1602(9) 0.6201(9) 0.1070(6) 0.065(2) Uani 0.291(2) 1 d D U P A 2
C4' C 0.2271(13) 0.5449(11) 0.1159(8) 0.056(3) Uani 0.291(2) 1 d D U P A 2
C5' C 0.3080(10) 0.4905(9) 0.0751(6) 0.051(2) Uani 0.291(2) 1 d D U P A 2
C6' C 0.3564(11) 0.4875(8) 0.0066(7) 0.050(2) Uani 0.291(2) 1 d D U P A 2
C7' C 0.4156(11) 0.4032(10) 0.0094(7) 0.049(2) Uani 0.291(2) 1 d D U P A 2
C8' C 0.3994(17) 0.3583(13) 0.0809(8) 0.049(3) Uani 0.291(2) 1 d D U P A 2
N2' N 0.3378(12) 0.4134(10) 0.1204(6) 0.049(2) Uani 0.291(2) 1 d D U P A 2
N3' N 0.437(3) 0.2729(17) 0.1054(14) 0.049(3) Uani 0.291(2) 1 d D U P A 2
C9' C 0.407(4) 0.2302(14) 0.1705(15) 0.054(3) Uani 0.291(2) 1 d D U P A 2
C10' C 0.423(4) 0.1379(14) 0.2000(18) 0.058(3) Uani 0.291(2) 1 d D U P A 2
C11' C 0.364(3) 0.1221(13) 0.2641(16) 0.058(3) Uani 0.291(2) 1 d D U P A 2
C12' C 0.310(3) 0.2056(13) 0.2772(16) 0.057(3) Uani 0.291(2) 1 d D U P A 2
N4' N 0.338(2) 0.2674(8) 0.2197(11) 0.050(3) Uani 0.291(2) 1 d D U P A 2
N5' N 0.250(2) 0.2147(17) 0.3357(11) 0.059(3) Uani 0.291(2) 1 d D U P A 2
C13' C 0.1892(15) 0.2913(12) 0.3412(8) 0.055(3) Uani 0.291(2) 1 d D U P A 2
C14' C 0.1098(12) 0.2996(10) 0.3984(8) 0.062(3) Uani 0.291(2) 1 d D U P A 2
C15' C 0.0625(10) 0.3843(9) 0.3824(7) 0.059(2) Uani 0.291(2) 1 d D U P A 2
C16' C 0.1113(11) 0.4285(9) 0.3172(7) 0.055(2) Uani 0.291(2) 1 d D U P A 2
N6' N 0.1952(10) 0.3703(11) 0.2932(7) 0.051(3) Uani 0.291(2) 1 d D U P A 2
N7' N 0.0792(7) 0.5089(6) 0.2827(4) 0.0460(19) Uani 0.291(2) 1 d D U P A 2
C17' C 0.0052(9) 0.6875(8) 0.1950(7) 0.070(3) Uani 0.291(2) 1 d D U P A 2
C18' C -0.0188(11) 0.7012(9) 0.2582(8) 0.076(3) Uani 0.291(2) 1 d D U P A 2
H18' H 0.0252 0.6771 0.2848 0.091 Uiso 0.291(2) 1 calc R U P A 2
C19' C -0.1064(10) 0.7500(9) 0.2859(9) 0.076(3) Uani 0.291(2) 1 d D U P A 2
H19' H -0.1209 0.7584 0.3303 0.091 Uiso 0.291(2) 1 calc R U P A 2
C20' C -0.1703(10) 0.7850(10) 0.2490(8) 0.076(3) Uani 0.291(2) 1 d D U P A 2
C21' C -0.1458(11) 0.7711(10) 0.1856(8) 0.087(3) Uani 0.291(2) 1 d D U P A 2
H21' H -0.1896 0.7953 0.1589 0.104 Uiso 0.291(2) 1 calc R U P A 2
C22' C -0.0592(10) 0.7230(9) 0.1583(8) 0.088(3) Uani 0.291(2) 1 d D U P A 2
H22' H -0.0448 0.7148 0.1138 0.106 Uiso 0.291(2) 1 calc R U P A 2
C23' C -0.2746(13) 0.8144(17) 0.2933(11) 0.082(3) Uani 0.291(2) 1 d D U P A 2
C24' C -0.3243(17) 0.7490(16) 0.3580(13) 0.126(6) Uani 0.291(2) 1 d D U P A 2
H24D H -0.3103 0.7495 0.3991 0.190 Uiso 0.291(2) 1 calc R U P A 2
H24E H -0.3018 0.6896 0.3512 0.190 Uiso 0.291(2) 1 calc R U P A 2
H24F H -0.3913 0.7677 0.3636 0.190 Uiso 0.291(2) 1 calc R U P A 2
C25' C -0.3360(14) 0.8419(18) 0.2421(12) 0.106(5) Uani 0.291(2) 1 d D U P A 2
H25D H -0.3540 0.7905 0.2424 0.158 Uiso 0.291(2) 1 calc R U P A 2
H25E H -0.3008 0.8660 0.1961 0.158 Uiso 0.291(2) 1 calc R U P A 2
H25F H -0.3915 0.8864 0.2559 0.158 Uiso 0.291(2) 1 calc R U P A 2
C26' C -0.2833(16) 0.8926(16) 0.3173(15) 0.110(5) Uani 0.291(2) 1 d D U P A 2
H26D H -0.2937 0.8761 0.3671 0.165 Uiso 0.291(2) 1 calc R U P A 2
H26E H -0.3355 0.9392 0.3046 0.165 Uiso 0.291(2) 1 calc R U P A 2
H26F H -0.2263 0.9136 0.2959 0.165 Uiso 0.291(2) 1 calc R U P A 2
C27' C 0.1395(7) 0.6970(10) 0.0491(6) 0.084(3) Uani 0.291(2) 1 d D U P A 2
C28' C 0.1021(10) 0.6915(13) 0.0046(8) 0.117(4) Uani 0.291(2) 1 d D U P A 2
H28' H 0.0882 0.6377 0.0098 0.140 Uiso 0.291(2) 1 calc R U P A 2
C29' C 0.0819(12) 0.7625(14) -0.0503(9) 0.141(5) Uani 0.291(2) 1 d D U P A 2
H29' H 0.0550 0.7571 -0.0819 0.169 Uiso 0.291(2) 1 calc R U P A 2
C30' C 0.1018(10) 0.8382(15) -0.0567(9) 0.143(4) Uani 0.291(2) 1 d D U P A 2
C31' C 0.1407(12) 0.8430(14) -0.0104(10) 0.122(4) Uani 0.291(2) 1 d D U P A 2
H31' H 0.1549 0.8965 -0.0151 0.146 Uiso 0.291(2) 1 calc R U P A 2
C32' C 0.1602(11) 0.7715(12) 0.0440(10) 0.098(4) Uani 0.291(2) 1 d D U P A 2
H32' H 0.1872 0.7756 0.0760 0.117 Uiso 0.291(2) 1 calc R U P A 2
C33' C 0.0757(14) 0.9082(16) -0.1182(11) 0.163(5) Uani 0.291(2) 1 d D U P A 2
C34' C 0.161(2) 0.941(3) -0.160(2) 0.185(9) Uani 0.291(2) 1 d D U P A 2
H34D H 0.1877 0.9534 -0.1296 0.277 Uiso 0.291(2) 1 calc R U P A 2
H34E H 0.1454 0.9940 -0.1945 0.277 Uiso 0.291(2) 1 calc R U P A 2
H34F H 0.2064 0.8956 -0.1817 0.277 Uiso 0.291(2) 1 calc R U P A 2
C35' C 0.009(3) 0.988(2) -0.0868(18) 0.193(9) Uani 0.291(2) 1 d D U P A 2
H35D H -0.0477 0.9715 -0.0561 0.290 Uiso 0.291(2) 1 calc R U P A 2
H35E H -0.0062 1.0390 -0.1239 0.290 Uiso 0.291(2) 1 calc R U P A 2
H35F H 0.0405 1.0033 -0.0612 0.290 Uiso 0.291(2) 1 calc R U P A 2
C36' C 0.027(2) 0.872(2) -0.1473(15) 0.166(10) Uani 0.291(2) 1 d D U P A 2
H36D H 0.0678 0.8200 -0.1619 0.249 Uiso 0.291(2) 1 calc R U P A 2
H36E H 0.0080 0.9166 -0.1867 0.249 Uiso 0.291(2) 1 calc R U P A 2
H36F H -0.0284 0.8568 -0.1125 0.249 Uiso 0.291(2) 1 calc R U P A 2
C37' C 0.3480(8) 0.5561(8) -0.0578(6) 0.056(2) Uani 0.291(2) 1 d D U P A 2
C38' C 0.3377(8) 0.5361(9) -0.1112(6) 0.067(3) Uani 0.291(2) 1 d D U P A 2
H38' H 0.3254 0.4810 -0.1041 0.081 Uiso 0.291(2) 1 calc R U P A 2
C39' C 0.3445(9) 0.5935(10) -0.1758(7) 0.066(3) Uani 0.291(2) 1 d D U P A 2
H39' H 0.3368 0.5771 -0.2117 0.079 Uiso 0.291(2) 1 calc R U P A 2
C40' C 0.3623(10) 0.6744(11) -0.1880(8) 0.063(3) Uani 0.291(2) 1 d D U P A 2
C41' C 0.3727(12) 0.6948(16) -0.1344(10) 0.056(3) Uani 0.291(2) 1 d D U P A 2
H41' H 0.3849 0.7499 -0.1414 0.068 Uiso 0.291(2) 1 calc R U P A 2
C42' C 0.3658(11) 0.6368(12) -0.0699(9) 0.055(3) Uani 0.291(2) 1 d D U P A 2
H42' H 0.3735 0.6529 -0.0339 0.066 Uiso 0.291(2) 1 calc R U P A 2
C43' C 0.3752(16) 0.7324(14) -0.2625(10) 0.073(4) Uani 0.291(2) 1 d D U P A 2
C44' C 0.4428(16) 0.6801(14) -0.3122(10) 0.089(6) Uani 0.291(2) 1 d D U P A 2
H44D H 0.4217 0.6281 -0.3066 0.134 Uiso 0.291(2) 1 calc R U P A 2
H44E H 0.5040 0.6619 -0.3032 0.134 Uiso 0.291(2) 1 calc R U P A 2
H44F H 0.4467 0.7163 -0.3590 0.134 Uiso 0.291(2) 1 calc R U P A 2
C45' C 0.4163(17) 0.8102(14) -0.2703(14) 0.077(6) Uani 0.291(2) 1 d D U P A 2
H45D H 0.3979 0.8593 -0.3074 0.116 Uiso 0.291(2) 1 calc R U P A 2
H45E H 0.4839 0.7913 -0.2809 0.116 Uiso 0.291(2) 1 calc R U P A 2
H45F H 0.3930 0.8288 -0.2276 0.116 Uiso 0.291(2) 1 calc R U P A 2
C46' C 0.2822(17) 0.763(3) -0.2758(14) 0.084(7) Uani 0.291(2) 1 d D U P A 2
H46D H 0.2850 0.8058 -0.3202 0.125 Uiso 0.291(2) 1 calc R U P A 2
H46E H 0.2382 0.7912 -0.2399 0.125 Uiso 0.291(2) 1 calc R U P A 2
H46F H 0.2621 0.7134 -0.2759 0.125 Uiso 0.291(2) 1 calc R U P A 2
C47' C 0.4821(9) 0.3637(9) -0.0440(7) 0.055(2) Uani 0.291(2) 1 d D U P A 2
C48' C 0.4990(9) 0.2765(10) -0.0389(8) 0.062(3) Uani 0.291(2) 1 d D U P A 2
H48' H 0.4629 0.2424 -0.0010 0.074 Uiso 0.291(2) 1 calc R U P A 2
C49' C 0.5665(10) 0.2353(11) -0.0865(8) 0.066(3) Uani 0.291(2) 1 d D U P A 2
H49' H 0.5745 0.1742 -0.0798 0.079 Uiso 0.291(2) 1 calc R U P A 2
C50' C 0.6245(11) 0.2805(11) -0.1452(8) 0.066(3) Uani 0.291(2) 1 d D U P A 2
C51' C 0.6062(11) 0.3714(10) -0.1499(9) 0.062(3) Uani 0.291(2) 1 d D U P A 2
H51' H 0.6423 0.4057 -0.1878 0.075 Uiso 0.291(2) 1 calc R U P A 2
C52' C 0.5388(10) 0.4129(11) -0.1025(8) 0.059(3) Uani 0.291(2) 1 d D U P A 2
H52' H 0.5298 0.4739 -0.1084 0.071 Uiso 0.291(2) 1 calc R U P A 2
C53' C 0.7012(14) 0.2287(13) -0.1963(10) 0.080(3) Uani 0.291(2) 1 d D U P A 2
C54' C 0.8013(16) 0.2485(18) -0.2336(13) 0.111(6) Uani 0.291(2) 1 d D U P A 2
H54D H 0.8324 0.2170 -0.2697 0.166 Uiso 0.291(2) 1 calc R U P A 2
H54E H 0.8381 0.2292 -0.2003 0.166 Uiso 0.291(2) 1 calc R U P A 2
H54F H 0.7948 0.3116 -0.2538 0.166 Uiso 0.291(2) 1 calc R U P A 2
C55' C 0.7399(19) 0.1271(15) -0.1662(12) 0.122(6) Uani 0.291(2) 1 d D U P A 2
H55D H 0.7925 0.1037 -0.2007 0.183 Uiso 0.291(2) 1 calc R U P A 2
H55E H 0.6911 0.0959 -0.1539 0.183 Uiso 0.291(2) 1 calc R U P A 2
H55F H 0.7599 0.1191 -0.1255 0.183 Uiso 0.291(2) 1 calc R U P A 2
C56' C 0.6609(17) 0.2279(18) -0.2514(10) 0.104(5) Uani 0.291(2) 1 d D U P A 2
H56D H 0.7105 0.2029 -0.2866 0.156 Uiso 0.291(2) 1 calc R U P A 2
H56E H 0.6313 0.2879 -0.2719 0.156 Uiso 0.291(2) 1 calc R U P A 2
H56F H 0.6149 0.1923 -0.2310 0.156 Uiso 0.291(2) 1 calc R U P A 2
C57' C 0.4857(17) 0.0729(15) 0.1612(10) 0.063(3) Uani 0.291(2) 1 d D U P A 2
C58' C 0.4611(15) -0.0008(15) 0.1620(9) 0.072(3) Uani 0.291(2) 1 d D U P A 2
H58' H 0.4034 -0.0130 0.1897 0.087 Uiso 0.291(2) 1 calc R U P A 2
C59' C 0.5232(16) -0.0569(16) 0.1211(10) 0.081(3) Uani 0.291(2) 1 d D U P A 2
H59' H 0.5061 -0.1071 0.1218 0.097 Uiso 0.291(2) 1 calc R U P A 2
C60' C 0.6082(16) -0.0420(15) 0.0798(12) 0.085(3) Uani 0.291(2) 1 d D U P A 2
C61' C 0.630(2) 0.0334(17) 0.0809(12) 0.073(3) Uani 0.291(2) 1 d D U P A 2
H61' H 0.6874 0.0458 0.0532 0.088 Uiso 0.291(2) 1 calc R U P A 2
C62' C 0.5707(19) 0.0905(18) 0.1204(11) 0.063(3) Uani 0.291(2) 1 d D U P A 2
H62' H 0.5878 0.1407 0.1197 0.076 Uiso 0.291(2) 1 calc R U P A 2
C63' C 0.6873(15) -0.1101(15) 0.0449(12) 0.097(4) Uani 0.291(2) 1 d D U P A 2
C64' C 0.6366(18) -0.1566(17) 0.0246(14) 0.122(6) Uani 0.291(2) 1 d D U P A 2
H64D H 0.6808 -0.1922 -0.0063 0.184 Uiso 0.291(2) 1 calc R U P A 2
H64E H 0.5909 -0.1134 0.0015 0.184 Uiso 0.291(2) 1 calc R U P A 2
H64F H 0.6052 -0.1947 0.0656 0.184 Uiso 0.291(2) 1 calc R U P A 2
C65' C 0.7515(19) -0.1750(16) 0.0875(13) 0.132(7) Uani 0.291(2) 1 d D U P A 2
H65D H 0.8125 -0.1613 0.0699 0.197 Uiso 0.291(2) 1 calc R U P A 2
H65E H 0.7576 -0.2345 0.0849 0.197 Uiso 0.291(2) 1 calc R U P A 2
H65F H 0.7260 -0.1712 0.1351 0.197 Uiso 0.291(2) 1 calc R U P A 2
C66' C 0.7501(19) -0.0673(17) -0.0206(12) 0.110(7) Uani 0.291(2) 1 d D U P A 2
H66D H 0.7878 -0.1112 -0.0464 0.165 Uiso 0.291(2) 1 calc R U P A 2
H66E H 0.7905 -0.0432 -0.0092 0.165 Uiso 0.291(2) 1 calc R U P A 2
H66F H 0.7122 -0.0201 -0.0484 0.165 Uiso 0.291(2) 1 calc R U P A 2
C67' C 0.3516(16) 0.0405(12) 0.3150(8) 0.062(3) Uani 0.291(2) 1 d D U P A 2
C68' C 0.2622(14) 0.0257(11) 0.3421(8) 0.064(3) Uani 0.291(2) 1 d D U P A 2
H68' H 0.2104 0.0673 0.3282 0.077 Uiso 0.291(2) 1 calc R U P A 2
C69' C 0.2534(14) -0.0523(11) 0.3899(8) 0.068(3) Uani 0.291(2) 1 d D U P A 2
H69' H 0.1937 -0.0642 0.4092 0.082 Uiso 0.291(2) 1 calc R U P A 2
C70' C 0.3289(15) -0.1150(12) 0.4112(10) 0.068(3) Uani 0.291(2) 1 d D U P A 2
C71' C 0.4144(16) -0.0955(13) 0.3823(9) 0.067(4) Uani 0.291(2) 1 d D U P A 2
H71' H 0.4664 -0.1367 0.3961 0.081 Uiso 0.291(2) 1 calc R U P A 2
C72' C 0.4278(16) -0.0186(12) 0.3342(9) 0.064(3) Uani 0.291(2) 1 d D U P A 2
H72' H 0.4875 -0.0068 0.3150 0.077 Uiso 0.291(2) 1 calc R U P A 2
C73' C 0.3178(15) -0.2030(15) 0.4615(11) 0.077(4) Uani 0.291(2) 1 d D U P A 2
C74' C 0.2266(14) -0.2189(13) 0.4734(11) 0.095(5) Uani 0.291(2) 1 d D U P A 2
H74D H 0.2213 -0.2263 0.4315 0.143 Uiso 0.291(2) 1 calc R U P A 2
H74E H 0.1782 -0.1688 0.4866 0.143 Uiso 0.291(2) 1 calc R U P A 2
H74F H 0.2194 -0.2720 0.5101 0.143 Uiso 0.291(2) 1 calc R U P A 2
C75' C 0.4006(18) -0.2755(16) 0.4313(15) 0.098(6) Uani 0.291(2) 1 d D U P A 2
H75D H 0.4594 -0.2605 0.4227 0.148 Uiso 0.291(2) 1 calc R U P A 2
H75E H 0.3933 -0.2780 0.3884 0.148 Uiso 0.291(2) 1 calc R U P A 2
H75F H 0.4001 -0.3326 0.4642 0.148 Uiso 0.291(2) 1 calc R U P A 2
C76' C 0.3374(17) -0.2017(13) 0.5256(8) 0.085(4) Uani 0.291(2) 1 d D U P A 2
H76D H 0.2795 -0.1786 0.5565 0.127 Uiso 0.291(2) 1 calc R U P A 2
H76E H 0.3804 -0.1644 0.5134 0.127 Uiso 0.291(2) 1 calc R U P A 2
H76F H 0.3648 -0.2614 0.5483 0.127 Uiso 0.291(2) 1 calc R U P A 2
C77' C 0.0898(11) 0.2282(11) 0.4582(8) 0.069(3) Uani 0.291(2) 1 d D U P A 2
C78' C 0.0998(11) 0.1449(12) 0.4488(11) 0.077(3) Uani 0.291(2) 1 d D U P A 2
H78' H 0.1159 0.1363 0.4042 0.093 Uiso 0.291(2) 1 calc R U P A 2
C79' C 0.0855(12) 0.0758(14) 0.5065(11) 0.086(3) Uani 0.291(2) 1 d D U P A 2
H79' H 0.0918 0.0194 0.5013 0.103 Uiso 0.291(2) 1 calc R U P A 2
C80' C 0.0630(12) 0.0883(12) 0.5687(10) 0.080(3) Uani 0.291(2) 1 d D U P A 2
C81' C 0.0524(12) 0.1670(12) 0.5810(9) 0.081(3) Uani 0.291(2) 1 d D U P A 2
H81' H 0.0362 0.1737 0.6262 0.098 Uiso 0.291(2) 1 calc R U P A 2
C82' C 0.0661(11) 0.2364(12) 0.5249(8) 0.077(3) Uani 0.291(2) 1 d D U P A 2
H82' H 0.0592 0.2919 0.5320 0.092 Uiso 0.291(2) 1 calc R U P A 2
C83' C 0.0450(19) 0.0173(15) 0.6358(12) 0.098(4) Uani 0.291(2) 1 d D U P A 2
C84' C 0.080(2) -0.0666(15) 0.6186(14) 0.130(7) Uani 0.291(2) 1 d D U P A 2
H84D H 0.0434 -0.0706 0.5913 0.195 Uiso 0.291(2) 1 calc R U P A 2
H84E H 0.0758 -0.1137 0.6606 0.195 Uiso 0.291(2) 1 calc R U P A 2
H84F H 0.1448 -0.0722 0.5922 0.195 Uiso 0.291(2) 1 calc R U P A 2
C85' C -0.0634(15) 0.037(2) 0.6542(13) 0.125(6) Uani 0.291(2) 1 d D U P A 2
H85D H -0.0892 0.0994 0.6530 0.187 Uiso 0.291(2) 1 calc R U P A 2
H85E H -0.0862 0.0018 0.7000 0.187 Uiso 0.291(2) 1 calc R U P A 2
H85F H -0.0824 0.0224 0.6209 0.187 Uiso 0.291(2) 1 calc R U P A 2
C86' C 0.063(2) 0.060(2) 0.6810(12) 0.133(6) Uani 0.291(2) 1 d D U P A 2
H86D H 0.0120 0.1097 0.6900 0.200 Uiso 0.291(2) 1 calc R U P A 2
H86E H 0.1208 0.0797 0.6581 0.200 Uiso 0.291(2) 1 calc R U P A 2
H86F H 0.0696 0.0168 0.7243 0.200 Uiso 0.291(2) 1 calc R U P A 2
C87' C -0.0266(9) 0.4271(10) 0.4248(7) 0.065(2) Uani 0.291(2) 1 d D U P A 2
C88' C -0.0967(9) 0.3855(11) 0.4651(7) 0.075(3) Uani 0.291(2) 1 d D U P A 2
H88' H -0.0907 0.3264 0.4662 0.090 Uiso 0.291(2) 1 calc R U P A 2
C89' C -0.1772(10) 0.4307(11) 0.5046(7) 0.078(3) Uani 0.291(2) 1 d D U P A 2
H89' H -0.2238 0.3997 0.5317 0.093 Uiso 0.291(2) 1 calc R U P A 2
C90' C -0.1930(12) 0.5130(12) 0.5069(8) 0.074(3) Uani 0.291(2) 1 d D U P A 2
C91' C -0.1269(14) 0.5562(15) 0.4687(9) 0.074(3) Uani 0.291(2) 1 d D U P A 2
H91' H -0.1355 0.6153 0.4690 0.089 Uiso 0.291(2) 1 calc R U P A 2
C92' C -0.0453(13) 0.5149(12) 0.4283(8) 0.071(3) Uani 0.291(2) 1 d D U P A 2
H92' H 0.0000 0.5476 0.4019 0.085 Uiso 0.291(2) 1 calc R U P A 2
C93' C -0.2853(16) 0.5605(17) 0.5459(14) 0.080(4) Uani 0.291(2) 1 d D U P A 2
C94' C -0.3027(19) 0.498(2) 0.6171(13) 0.095(6) Uani 0.291(2) 1 d D U P A 2
H94D H -0.3565 0.5270 0.6477 0.142 Uiso 0.291(2) 1 calc R U P A 2
H94E H -0.2483 0.4820 0.6348 0.142 Uiso 0.291(2) 1 calc R U P A 2
H94F H -0.3145 0.4451 0.6142 0.142 Uiso 0.291(2) 1 calc R U P A 2
C95' C -0.360(2) 0.586(2) 0.5097(18) 0.078(5) Uani 0.291(2) 1 d D U P A 2
H95D H -0.3643 0.5347 0.4997 0.118 Uiso 0.291(2) 1 calc R U P A 2
H95E H -0.3443 0.6303 0.4668 0.118 Uiso 0.291(2) 1 calc R U P A 2
H95F H -0.4186 0.6109 0.5387 0.118 Uiso 0.291(2) 1 calc R U P A 2
C96' C -0.281(3) 0.646(2) 0.556(2) 0.084(6) Uani 0.291(2) 1 d D U P A 2
H96D H -0.2614 0.6856 0.5117 0.126 Uiso 0.291(2) 1 calc R U P A 2
H96E H -0.2364 0.6332 0.5829 0.126 Uiso 0.291(2) 1 calc R U P A 2
H96F H -0.3421 0.6740 0.5807 0.126 Uiso 0.291(2) 1 calc R U P A 2

loop_
_atom_site_aniso_label
_atom_site_aniso_U_11
_atom_site_aniso_U_22
_atom_site_aniso_U_33
_atom_site_aniso_U_23
_atom_site_aniso_U_13
_atom_site_aniso_U_12
Re1 0.0605(3) 0.0540(5) 0.0319(4) 0.0002(3) -0.0072(3) -0.0158(3)
O1 0.070(2) 0.059(2) 0.031(3) -0.001(3) 0.000(3) -0.0206(16)
N1 0.061(2) 0.040(2) 0.036(3) -0.001(2) -0.007(2) -0.0024(18)
C1 0.066(3) 0.052(2) 0.046(3) -0.002(3) -0.017(3) -0.013(2)
C2 0.066(3) 0.072(3) 0.043(3) -0.011(2) -0.007(2) -0.027(2)
C3 0.059(3) 0.067(3) 0.051(3) -0.016(2) -0.006(3) -0.010(2)
C4 0.058(3) 0.057(3) 0.042(2) -0.012(2) -0.007(2) -0.003(2)
C5 0.061(3) 0.062(3) 0.047(3) -0.013(2) 0.000(2) -0.012(3)
C6 0.056(3) 0.071(3) 0.051(3) -0.018(2) 0.001(2) -0.008(2)
C7 0.052(3) 0.066(3) 0.053(3) -0.017(2) -0.001(2) 0.004(2)
C8 0.055(3) 0.059(3) 0.045(2) -0.010(2) -0.002(2) -0.003(2)
N2 0.058(3) 0.053(2) 0.036(2) -0.006(2) -0.001(2) -0.008(2)
N3 0.051(2) 0.054(2) 0.0348(18) -0.0034(16) -0.0011(16) -0.0023(18)
C9 0.051(3) 0.047(2) 0.028(2) -0.001(2) -0.001(2) -0.006(2)
C10 0.049(2) 0.050(2) 0.030(2) -0.0085(19) -0.0014(19) -0.007(2)
C11 0.051(3) 0.049(2) 0.035(3) -0.008(2) -0.002(2) -0.011(2)
C12 0.054(3) 0.047(2) 0.035(3) -0.009(2) -0.005(2) -0.006(2)
N4 0.055(3) 0.048(2) 0.028(2) -0.004(2) -0.004(2) -0.008(2)
N5 0.061(3) 0.050(3) 0.038(3) -0.002(3) -0.008(3) -0.010(3)
C13 0.058(3) 0.049(2) 0.039(3) -0.005(2) -0.009(3) -0.012(2)
C14 0.068(3) 0.055(3) 0.044(3) 0.000(2) -0.016(2) -0.017(2)
C15 0.074(3) 0.055(3) 0.045(3) -0.002(2) -0.012(2) -0.021(3)
C16 0.069(3) 0.062(3) 0.037(3) -0.003(2) -0.006(3) -0.023(3)
N6 0.061(2) 0.056(3) 0.036(3) 0.002(2) -0.006(2) -0.016(2)
N7 0.070(3) 0.056(3) 0.043(3) -0.007(3) -0.009(3) -0.010(2)
C17 0.078(3) 0.075(4) 0.052(3) -0.017(3) -0.006(3) -0.021(3)
C18 0.112(4) 0.074(4) 0.053(3) -0.019(3) -0.011(3) -0.017(3)
C19 0.108(4) 0.077(4) 0.067(4) -0.020(3) -0.007(3) -0.030(4)
C20 0.091(4) 0.092(4) 0.063(3) -0.017(3) 0.001(3) -0.033(3)
C21 0.088(4) 0.090(4) 0.051(3) -0.023(3) -0.001(3) -0.023(3)
C22 0.085(4) 0.083(4) 0.049(3) -0.020(3) 0.001(3) -0.025(3)
C23 0.107(4) 0.119(5) 0.062(4) -0.010(4) -0.010(3) -0.046(4)
C24 0.106(6) 0.152(8) 0.083(5) -0.015(5) -0.001(5) -0.035(6)
C25 0.123(7) 0.127(7) 0.071(5) -0.008(5) -0.005(5) -0.054(6)
C26 0.127(7) 0.139(7) 0.075(5) -0.020(5) -0.007(5) -0.031(6)
C27 0.068(3) 0.067(3) 0.059(3) -0.019(3) -0.006(3) -0.013(2)
C28 0.062(3) 0.077(3) 0.080(3) -0.033(3) -0.009(3) -0.008(3)
C29 0.059(3) 0.081(4) 0.086(4) -0.033(3) -0.006(3) -0.008(3)
C30 0.060(3) 0.081(3) 0.065(3) -0.026(3) -0.011(3) -0.011(3)
C31 0.066(3) 0.076(3) 0.067(4) -0.027(3) -0.008(3) -0.012(3)
C32 0.066(3) 0.070(3) 0.062(4) -0.019(3) -0.004(3) -0.015(3)
C33 0.066(4) 0.099(4) 0.069(4) -0.032(3) 0.000(3) -0.010(3)
C34 0.100(8) 0.113(8) 0.100(7) -0.032(6) 0.004(6) 0.001(6)
C35 0.073(5) 0.121(9) 0.099(7) -0.041(7) 0.009(5) -0.014(6)
C36 0.095(8) 0.126(8) 0.086(7) -0.049(6) 0.018(6) -0.027(7)
C37 0.058(3) 0.072(3) 0.060(3) -0.026(2) 0.000(2) -0.007(2)
C38 0.057(3) 0.076(4) 0.073(4) -0.033(3) -0.010(3) -0.003(3)
C39 0.050(3) 0.077(3) 0.073(3) -0.032(3) -0.007(2) -0.006(3)
C40 0.050(3) 0.075(3) 0.065(3) -0.031(2) -0.008(2) -0.008(2)
C41 0.062(3) 0.074(3) 0.076(3) -0.024(3) 0.001(3) -0.010(3)
C42 0.063(3) 0.079(4) 0.077(4) -0.019(3) 0.002(3) -0.012(3)
C43 0.055(4) 0.086(4) 0.092(4) -0.039(3) -0.018(3) 0.002(3)
C44 0.064(4) 0.114(6) 0.118(6) -0.067(5) -0.020(4) 0.000(4)
C45 0.074(5) 0.115(7) 0.137(7) -0.002(6) -0.033(5) 0.015(5)
C46 0.071(4) 0.123(6) 0.106(5) -0.068(5) -0.014(4) -0.007(4)
C47 0.069(3) 0.083(3) 0.062(3) -0.015(3) -0.001(3) 0.017(3)
C48 0.073(4) 0.117(4) 0.077(4) 0.000(4) -0.008(3) 0.025(3)
C49 0.087(4) 0.147(5) 0.090(4) 0.012(4) -0.008(4) 0.044(4)
C50 0.105(4) 0.136(5) 0.084(4) 0.011(4) -0.009(4) 0.055(4)
C51 0.091(4) 0.100(4) 0.074(4) -0.004(3) 0.002(3) 0.043(4)
C52 0.080(4) 0.075(4) 0.061(3) -0.014(3) -0.007(3) 0.025(3)
C53 0.122(5) 0.162(6) 0.098(5) 0.022(5) -0.006(4) 0.058(5)
C54 0.186(11) 0.176(10) 0.124(8) 0.062(8) -0.014(8) 0.042(9)
C55 0.151(10) 0.206(11) 0.128(8) 0.011(8) -0.005(8) 0.028(9)
C56 0.125(9) 0.208(10) 0.126(8) 0.051(8) -0.021(7) 0.073(8)
C57 0.051(3) 0.056(2) 0.030(2) -0.0051(19) -0.0059(19) -0.007(2)
C58 0.056(3) 0.056(3) 0.034(3) -0.008(2) -0.007(2) -0.008(3)
C59 0.061(4) 0.057(3) 0.038(3) -0.002(2) -0.013(3) -0.009(3)
C60 0.062(3) 0.063(3) 0.037(3) -0.004(2) -0.012(2) -0.011(3)
C61 0.061(3) 0.068(3) 0.034(2) -0.008(2) -0.011(2) -0.010(3)
C62 0.060(3) 0.057(3) 0.039(2) -0.011(2) -0.010(2) -0.007(2)
C63 0.075(4) 0.072(4) 0.040(3) 0.004(3) -0.020(3) -0.013(3)
C64 0.085(5) 0.103(6) 0.048(4) 0.018(4) -0.003(4) 0.003(4)
C65 0.082(6) 0.084(5) 0.044(5) -0.002(4) -0.021(4) -0.004(5)
C66 0.110(7) 0.067(5) 0.059(5) 0.015(4) -0.037(5) -0.018(5)
C67 0.055(3) 0.051(3) 0.033(2) -0.0111(19) -0.004(2) -0.007(2)
C68 0.067(4) 0.051(3) 0.043(3) -0.013(2) 0.002(3) -0.011(3)
C69 0.078(4) 0.055(3) 0.046(3) -0.017(2) 0.000(3) -0.008(3)
C70 0.071(3) 0.066(3) 0.039(2) -0.012(2) -0.005(3) -0.010(3)
C71 0.063(3) 0.061(3) 0.040(2) -0.014(2) 0.002(3) -0.008(3)
C72 0.057(3) 0.049(3) 0.040(3) -0.011(2) -0.002(3) -0.006(2)
C73 0.085(4) 0.079(4) 0.046(3) -0.018(3) 0.005(3) -0.012(3)
C74 0.117(6) 0.105(6) 0.064(4) -0.022(4) -0.005(4) -0.009(5)
C75 0.115(6) 0.091(6) 0.059(4) 0.002(4) -0.001(4) -0.033(5)
C76 0.127(7) 0.105(6) 0.070(5) -0.037(4) -0.001(4) -0.037(5)
C77 0.078(3) 0.052(3) 0.052(3) -0.005(2) -0.018(3) -0.009(3)
C78 0.091(4) 0.054(3) 0.055(3) -0.003(3) -0.023(3) -0.016(3)
C79 0.108(4) 0.053(3) 0.069(4) -0.013(3) -0.020(3) -0.010(3)
C80 0.103(3) 0.064(3) 0.072(3) -0.016(3) -0.016(3) -0.005(3)
C81 0.083(3) 0.065(3) 0.060(4) -0.018(3) -0.012(3) -0.002(3)
C82 0.074(3) 0.056(3) 0.049(4) -0.010(3) -0.015(3) -0.008(2)
C83 0.115(5) 0.073(4) 0.088(4) -0.035(3) -0.020(4) -0.006(4)
C84 0.147(7) 0.067(4) 0.073(4) -0.020(4) -0.030(5) -0.004(5)
C85 0.132(7) 0.069(4) 0.098(5) -0.033(4) -0.035(5) 0.015(4)
C86 0.122(7) 0.105(7) 0.126(8) -0.052(6) -0.011(6) 0.009(6)
C87 0.078(3) 0.051(2) 0.044(2) -0.004(2) -0.006(2) -0.021(2)
C88 0.084(4) 0.060(3) 0.055(3) -0.005(3) -0.018(3) -0.022(3)
C89 0.092(4) 0.061(3) 0.057(3) -0.006(3) -0.009(3) -0.031(3)
C90 0.095(4) 0.055(3) 0.043(2) -0.008(2) -0.003(3) -0.025(3)
C91 0.083(3) 0.053(3) 0.049(3) -0.008(2) -0.009(3) -0.014(3)
C92 0.079(3) 0.054(3) 0.049(3) -0.006(2) -0.009(3) -0.022(3)
C93 0.116(5) 0.055(3) 0.049(3) -0.002(2) -0.007(3) -0.029(3)
C94 0.138(7) 0.084(5) 0.083(5) 0.017(5) 0.021(5) -0.022(5)
C95 0.158(8) 0.066(4) 0.072(5) -0.012(4) -0.015(6) -0.044(6)
C96 0.141(7) 0.075(5) 0.075(5) 0.020(4) -0.029(5) -0.030(5)
Re1' 0.0646(8) 0.0280(4) 0.0417(12) 0.0080(7) -0.0261(9) 0.0025(4)
O1' 0.070(2) 0.059(2) 0.031(3) -0.001(3) 0.000(3) -0.0206(16)
N1' 0.057(4) 0.050(4) 0.039(4) -0.005(3) -0.006(3) -0.007(3)
C1' 0.059(4) 0.059(4) 0.043(4) -0.011(3) 0.003(3) -0.008(4)
C2' 0.059(4) 0.063(4) 0.048(4) -0.011(4) -0.003(3) -0.007(3)
C3' 0.060(4) 0.067(4) 0.049(4) -0.013(3) -0.003(3) -0.004(3)
C4' 0.055(4) 0.056(4) 0.042(3) -0.005(3) -0.008(3) -0.004(3)
C5' 0.056(4) 0.052(3) 0.034(4) -0.007(3) -0.005(3) -0.010(3)
C6' 0.056(4) 0.050(3) 0.031(3) -0.004(3) -0.004(3) -0.007(3)
C7' 0.056(4) 0.050(3) 0.032(3) -0.010(3) -0.003(3) -0.010(3)
C8' 0.055(4) 0.048(4) 0.036(4) -0.004(4) -0.008(4) -0.011(4)
N2' 0.056(4) 0.042(3) 0.035(4) -0.002(4) -0.005(4) -0.007(3)
N3' 0.057(5) 0.047(4) 0.037(4) -0.011(4) -0.008(4) -0.010(4)
C9' 0.060(4) 0.050(4) 0.041(4) -0.002(4) -0.009(4) -0.013(4)
C10' 0.068(4) 0.052(4) 0.047(4) -0.003(4) -0.014(4) -0.016(4)
C11' 0.071(4) 0.056(4) 0.043(4) -0.002(4) -0.010(4) -0.023(4)
C12' 0.067(4) 0.056(4) 0.040(4) -0.003(4) -0.006(4) -0.019(4)
N4' 0.059(4) 0.043(4) 0.038(5) -0.005(4) -0.006(4) -0.013(4)
N5' 0.069(4) 0.055(4) 0.043(5) -0.010(4) -0.008(5) -0.011(4)
C13' 0.069(4) 0.051(4) 0.043(4) -0.013(4) -0.016(4) -0.008(3)
C14' 0.068(4) 0.063(4) 0.049(4) -0.007(4) -0.014(4) -0.016(4)
C15' 0.057(4) 0.062(4) 0.048(4) -0.003(4) -0.013(4) -0.013(3)
C16' 0.054(4) 0.055(4) 0.040(4) -0.005(4) -0.006(4) -0.007(3)
N6' 0.057(4) 0.051(4) 0.043(5) -0.009(4) -0.014(4) -0.010(3)
N7' 0.045(3) 0.044(3) 0.031(3) -0.007(3) 0.001(3) -0.002(3)
C17' 0.067(4) 0.073(4) 0.058(4) -0.016(4) -0.009(4) -0.007(4)
C18' 0.064(4) 0.080(5) 0.071(5) -0.023(4) -0.006(4) -0.010(4)
C19' 0.064(4) 0.081(5) 0.075(5) -0.028(4) -0.008(4) -0.008(4)
C20' 0.060(4) 0.081(4) 0.080(4) -0.031(4) -0.014(4) -0.002(4)
C21' 0.071(5) 0.089(5) 0.077(5) -0.018(5) -0.012(5) 0.001(5)
C22' 0.073(5) 0.089(5) 0.072(5) -0.014(4) -0.008(4) 0.003(4)
C23' 0.062(5) 0.091(5) 0.094(5) -0.039(5) -0.025(5) 0.002(5)
C24' 0.096(9) 0.119(10) 0.128(10) -0.031(9) -0.021(9) 0.015(9)
C25' 0.074(8) 0.114(9) 0.117(9) -0.040(8) -0.032(8) 0.014(8)
C26' 0.085(8) 0.109(9) 0.125(9) -0.052(8) -0.016(8) 0.003(8)
C27' 0.073(4) 0.087(4) 0.059(4) -0.009(4) -0.012(4) 0.010(4)
C28' 0.097(5) 0.115(6) 0.081(5) 0.002(5) -0.016(5) 0.017(5)
C29' 0.110(6) 0.139(6) 0.088(6) 0.012(6) -0.016(5) 0.035(6)
C30' 0.107(5) 0.136(5) 0.086(5) 0.012(5) -0.008(4) 0.047(5)
C31' 0.097(5) 0.108(5) 0.079(5) 0.003(5) -0.002(5) 0.033(5)
C32' 0.082(5) 0.089(5) 0.066(5) -0.004(5) -0.006(5) 0.024(5)
C33' 0.120(6) 0.157(6) 0.093(6) 0.020(6) -0.013(5) 0.056(6)
C34' 0.150(11) 0.176(11) 0.115(10) 0.027(10) -0.021(10) 0.032(11)
C35' 0.136(11) 0.170(11) 0.119(10) 0.053(10) -0.019(11) 0.061(11)
C36' 0.115(13) 0.183(15) 0.110(13) 0.029(13) -0.022(12) 0.008(13)
C37' 0.060(4) 0.059(4) 0.038(4) -0.005(3) -0.009(3) -0.008(4)
C38' 0.073(5) 0.066(4) 0.047(4) -0.003(4) -0.014(4) -0.009(4)
C39' 0.073(5) 0.071(4) 0.044(4) -0.005(4) -0.019(4) -0.008(4)
C40' 0.066(4) 0.066(4) 0.041(4) 0.003(4) -0.018(4) -0.006(4)
C41' 0.060(5) 0.059(4) 0.040(5) -0.002(4) -0.014(4) -0.009(4)
C42' 0.057(5) 0.057(4) 0.038(5) -0.004(4) -0.009(4) -0.008(4)
C43' 0.078(5) 0.074(5) 0.042(5) 0.005(5) -0.018(4) -0.005(5)
C44' 0.093(10) 0.092(10) 0.049(8) 0.007(8) -0.022(8) -0.001(8)
C45' 0.092(10) 0.069(10) 0.044(7) 0.004(8) -0.022(8) 0.003(9)
C46' 0.085(10) 0.091(10) 0.045(10) 0.002(9) -0.021(8) 0.003(9)
C47' 0.060(4) 0.053(4) 0.037(4) -0.007(3) -0.002(4) -0.011(4)
C48' 0.068(5) 0.058(5) 0.042(4) -0.010(4) 0.001(4) -0.009(4)
C49' 0.072(5) 0.061(5) 0.044(4) -0.011(4) 0.003(5) -0.009(4)
C50' 0.075(5) 0.068(4) 0.040(4) -0.014(4) 0.001(4) -0.015(4)
C51' 0.070(5) 0.060(5) 0.041(4) -0.012(4) 0.001(5) -0.011(4)
C52' 0.065(5) 0.056(5) 0.040(4) -0.008(4) 0.000(4) -0.011(4)
C53' 0.090(6) 0.085(5) 0.049(4) -0.014(4) 0.000(5) -0.021(5)
C54' 0.115(10) 0.106(10) 0.078(9) -0.023(8) 0.004(9) -0.014(9)
C55' 0.119(10) 0.133(10) 0.074(8) -0.018(8) 0.002(9) -0.013(9)
C56' 0.126(11) 0.116(10) 0.064(8) -0.026(8) -0.020(8) -0.020(10)
C57' 0.076(4) 0.054(4) 0.053(4) -0.004(4) -0.019(4) -0.013(4)
C58' 0.091(5) 0.057(5) 0.059(5) -0.005(4) -0.020(4) -0.013(4)
C59' 0.103(5) 0.059(5) 0.069(5) -0.012(4) -0.019(5) -0.011(4)
C60' 0.102(4) 0.064(4) 0.071(4) -0.017(4) -0.017(4) -0.003(4)
C61' 0.085(5) 0.061(4) 0.064(5) -0.016(4) -0.018(5) -0.005(4)
C62' 0.077(4) 0.055(4) 0.055(5) -0.012(4) -0.021(5) -0.009(4)
C63' 0.115(5) 0.076(5) 0.086(5) -0.028(5) -0.018(5) -0.003(5)
C64' 0.136(10) 0.087(9) 0.106(9) -0.027(8) -0.004(9) -0.001(9)
C65' 0.136(10) 0.096(9) 0.120(10) -0.038(8) -0.006(9) 0.013(9)
C66' 0.114(11) 0.090(10) 0.097(11) -0.039(9) 0.002(10) 0.000(10)
C67' 0.080(4) 0.055(4) 0.046(4) -0.003(4) -0.011(4) -0.023(4)
C68' 0.083(5) 0.058(5) 0.049(4) -0.006(4) -0.009(4) -0.029(4)
C69' 0.088(5) 0.059(5) 0.050(4) -0.008(4) -0.003(4) -0.028(4)
C70' 0.095(5) 0.057(4) 0.046(4) -0.008(4) -0.006(4) -0.029(4)
C71' 0.087(5) 0.055(5) 0.049(5) -0.010(4) -0.010(4) -0.015(4)
C72' 0.079(4) 0.054(5) 0.049(5) -0.006(4) -0.009(4) -0.018(4)
C73' 0.111(5) 0.059(5) 0.051(5) -0.002(4) -0.007(5) -0.033(5)
C74' 0.124(10) 0.063(8) 0.074(9) 0.018(7) -0.010(9) -0.042(8)
C75' 0.137(11) 0.067(8) 0.072(8) -0.001(7) -0.016(9) -0.027(9)
C76' 0.121(9) 0.073(8) 0.049(7) 0.007(6) -0.018(7) -0.035(7)
C77' 0.082(4) 0.073(4) 0.052(4) -0.016(4) -0.010(4) -0.026(4)
C78' 0.098(5) 0.071(5) 0.059(5) -0.021(5) -0.005(4) -0.026(5)
C79' 0.102(5) 0.080(6) 0.067(5) -0.021(5) -0.002(5) -0.028(5)
C80' 0.094(4) 0.092(5) 0.061(4) -0.016(4) -0.016(4) -0.039(4)
C81' 0.092(6) 0.088(6) 0.056(5) -0.015(5) -0.006(5) -0.028(5)
C82' 0.089(5) 0.082(5) 0.054(5) -0.017(4) -0.005(4) -0.026(4)
C83' 0.108(5) 0.116(6) 0.064(5) -0.014(5) -0.009(5) -0.042(5)
C84' 0.127(10) 0.141(10) 0.082(9) -0.007(9) -0.003(9) -0.026(10)
C85' 0.123(10) 0.137(10) 0.082(9) -0.009(9) 0.007(9) -0.042(9)
C86' 0.140(10) 0.147(10) 0.086(9) -0.006(9) -0.010(9) -0.042(10)
C87' 0.059(4) 0.072(4) 0.059(4) -0.014(4) -0.013(4) -0.016(4)
C88' 0.066(4) 0.076(5) 0.072(5) -0.022(4) -0.006(4) -0.010(4)
C89' 0.057(4) 0.084(5) 0.074(5) -0.021(5) -0.003(5) -0.005(4)
C90' 0.061(4) 0.087(4) 0.071(5) -0.029(4) -0.010(4) -0.012(4)
C91' 0.067(5) 0.079(5) 0.071(5) -0.027(5) -0.009(5) -0.011(4)
C92' 0.067(5) 0.074(5) 0.067(5) -0.024(5) -0.006(5) -0.015(4)
C93' 0.066(5) 0.091(5) 0.073(5) -0.034(5) -0.003(5) -0.005(5)
C94' 0.074(11) 0.090(10) 0.085(10) -0.016(9) -0.007(9) 0.007(9)
C95' 0.054(8) 0.097(11) 0.080(10) -0.042(9) -0.004(8) -0.005(8)
C96' 0.083(11) 0.084(9) 0.074(9) -0.057(7) 0.008(9) 0.004(8)

loop_
_atom_type_symbol
_atom_type_description
_atom_type_scat_dispersion_real
_atom_type_scat_dispersion_imag
_atom_type_scat_source
C C 0.0181 0.0091 'International Tables Vol C Tables 4.2.6.8 and 6.1.1.4'
H H 0.0000 0.0000 'International Tables Vol C Tables 4.2.6.8 and 6.1.1.4'
N N 0.0311 0.0180 'International Tables Vol C Tables 4.2.6.8 and 6.1.1.4'
O O 0.0492 0.0322 'International Tables Vol C Tables 4.2.6.8 and 6.1.1.4'
Re Re -5.2083 5.8923 'International Tables Vol C Tables 4.2.6.8 and 6.1.1.4'

loop_
_geom_angle_atom_site_label_1
_geom_angle_atom_site_label_2
_geom_angle_atom_site_label_3
_geom_angle
_geom_angle_site_symmetry_1
_geom_angle_site_symmetry_3
O1 Re1 N2 113.9(5) . .
O1 Re1 N1 113.3(3) . .
N2 Re1 N1 76.8(4) . .
O1 Re1 N6 110.0(5) . .
N2 Re1 N6 135.9(6) . .
N1 Re1 N6 81.8(4) . .
O1 Re1 N4 110.9(3) . .
N2 Re1 N4 84.6(3) . .
N1 Re1 N4 135.8(3) . .
N6 Re1 N4 84.7(3) . .
C4 N1 C1 111.6(5) . .
C4 N1 Re1 119.1(5) . .
C1 N1 Re1 128.7(5) . .
N7 C1 N1 129.3(7) . .
N7 C1 C2 126.3(7) . .
N1 C1 C2 104.4(6) . .
C3 C2 C1 107.9(6) . .
C3 C2 C17 130.0(6) . .
C1 C2 C17 122.0(6) . .
C4 C3 C2 107.5(6) . .
C4 C3 C27 127.9(6) . .
C2 C3 C27 124.6(6) . .
N1 C4 C3 108.4(5) . .
N1 C4 C5 108.5(5) . .
C3 C4 C5 142.6(6) . .
N2 C5 C6 105.9(6) . .
N2 C5 C4 110.0(6) . .
C6 C5 C4 143.8(7) . .
C5 C6 C7 108.4(6) . .
C5 C6 C37 128.0(6) . .
C7 C6 C37 123.6(6) . .
C8 C7 C6 105.7(6) . .
C8 C7 C47 122.1(6) . .
C6 C7 C47 132.0(6) . .
N3 C8 N2 126.5(6) . .
N3 C8 C7 125.2(6) . .
N2 C8 C7 107.9(6) . .
C8 N2 C5 112.0(6) . .
C8 N2 Re1 127.8(6) . .
C5 N2 Re1 119.4(5) . .
C9 N3 C8 121.5(5) . .
N3 C9 N4 125.5(5) . .
N3 C9 C10 125.7(5) . .
N4 C9 C10 108.6(5) . .
C11 C10 C9 108.7(5) . .
C11 C10 C57 129.4(5) . .
C9 C10 C57 121.7(5) . .
C10 C11 C12 106.1(5) . .
C10 C11 C67 130.2(5) . .
C12 C11 C67 123.7(5) . .
N5 C12 N4 126.0(6) . .
N5 C12 C11 124.8(7) . .
N4 C12 C11 109.1(6) . .
C12 N4 C9 107.3(5) . .
C12 N4 Re1 126.6(5) . .
C9 N4 Re1 125.3(5) . .
C12 N5 C13 122.2(9) . .
N5 C13 N6 126.6(8) . .
N5 C13 C14 122.7(8) . .
N6 C13 C14 110.6(7) . .
C15 C14 C13 105.8(8) . .
C15 C14 C77 129.8(8) . .
C13 C14 C77 124.3(8) . .
C14 C15 C16 108.3(7) . .
C14 C15 C87 128.3(8) . .
C16 C15 C87 123.4(8) . .
N7 C16 N6 128.5(9) . .
N7 C16 C15 121.7(8) . .
N6 C16 C15 109.7(7) . .
C13 N6 C16 105.3(6) . .
C13 N6 Re1 127.1(6) . .
C16 N6 Re1 127.0(6) . .
C1 N7 C16 117.2(8) . .
C18 C17 C22 116.5(7) . .
C18 C17 C2 121.5(7) . .
C22 C17 C2 121.5(7) . .
C17 C18 C19 122.7(8) . .
C17 C18 H18 118.6 . .
C19 C18 H18 118.6 . .
C20 C19 C18 120.8(8) . .
C20 C19 H19 119.6 . .
C18 C19 H19 119.6 . .
C19 C20 C21 117.1(8) . .
C19 C20 C23 116.9(8) . .
C21 C20 C23 125.3(8) . .
C20 C21 C22 122.8(7) . .
C20 C21 H21 118.6 . .
C22 C21 H21 118.6 . .
C21 C22 C17 120.1(7) . .
C21 C22 H22 120.0 . .
C17 C22 H22 120.0 . .
C26 C23 C25 105.4(10) . .
C26 C23 C24 108.2(10) . .
C25 C23 C24 104.5(10) . .
C26 C23 C20 109.9(9) . .
C25 C23 C20 112.6(8) . .
C24 C23 C20 115.7(8) . .
C23 C24 H24A 109.5 . .
C23 C24 H24B 109.5 . .
H24A C24 H24B 109.5 . .
C23 C24 H24C 109.5 . .
H24A C24 H24C 109.5 . .
H24B C24 H24C 109.5 . .
C23 C25 H25A 109.5 . .
C23 C25 H25B 109.5 . .
H25A C25 H25B 109.5 . .
C23 C25 H25C 109.5 . .
H25A C25 H25C 109.5 . .
H25B C25 H25C 109.5 . .
C23 C26 H26A 109.5 . .
C23 C26 H26B 109.5 . .
H26A C26 H26B 109.5 . .
C23 C26 H26C 109.5 . .
H26A C26 H26C 109.5 . .
H26B C26 H26C 109.5 . .
C28 C27 C32 119.0(6) . .
C28 C27 C3 120.1(6) . .
C32 C27 C3 120.0(6) . .
C27 C28 C29 121.0(7) . .
C27 C28 H28 119.5 . .
C29 C28 H28 119.5 . .
C30 C29 C28 123.2(7) . .
C30 C29 H29 118.4 . .
C28 C29 H29 118.4 . .
C29 C30 C31 115.1(7) . .
C29 C30 C33 119.7(8) . .
C31 C30 C33 124.6(8) . .
C30 C31 C32 122.6(8) . .
C30 C31 H31 118.7 . .
C32 C31 H31 118.7 . .
C27 C32 C31 119.1(7) . .
C27 C32 H32 120.4 . .
C31 C32 H32 120.4 . .
C36 C33 C34 110.4(11) . .
C36 C33 C30 109.4(9) . .
C34 C33 C30 110.5(8) . .
C36 C33 C35 113.2(11) . .
C34 C33 C35 104.5(11) . .
C30 C33 C35 108.7(10) . .
C33 C34 H34A 109.5 . .
C33 C34 H34B 109.5 . .
H34A C34 H34B 109.5 . .
C33 C34 H34C 109.5 . .
H34A C34 H34C 109.5 . .
H34B C34 H34C 109.5 . .
C33 C35 H35A 109.5 . .
C33 C35 H35B 109.5 . .
H35A C35 H35B 109.5 . .
C33 C35 H35C 109.5 . .
H35A C35 H35C 109.5 . .
H35B C35 H35C 109.5 . .
C33 C36 H36A 109.5 . .
C33 C36 H36B 109.5 . .
H36A C36 H36B 109.5 . .
C33 C36 H36C 109.5 . .
H36A C36 H36C 109.5 . .
H36B C36 H36C 109.5 . .
C38 C37 C42 117.5(6) . .
C38 C37 C6 122.0(6) . .
C42 C37 C6 120.1(6) . .
C37 C38 C39 121.5(7) . .
C37 C38 H38 119.2 . .
C39 C38 H38 119.2 . .
C40 C39 C38 122.4(6) . .
C40 C39 H39 118.8 . .
C38 C39 H39 118.8 . .
C39 C40 C41 116.0(6) . .
C39 C40 C43 124.2(7) . .
C41 C40 C43 119.8(7) . .
C40 C41 C42 121.6(7) . .
C40 C41 H41 119.2 . .
C42 C41 H41 119.2 . .
C37 C42 C41 121.0(7) . .
C37 C42 H42 119.5 . .
C41 C42 H42 119.5 . .
C46 C43 C44 113.7(8) . .
C46 C43 C40 106.4(7) . .
C44 C43 C40 110.9(8) . .
C46 C43 C45 107.4(10) . .
C44 C43 C45 108.5(9) . .
C40 C43 C45 109.8(7) . .
C43 C44 H44A 109.5 . .
C43 C44 H44B 109.5 . .
H44A C44 H44B 109.5 . .
C43 C44 H44C 109.5 . .
H44A C44 H44C 109.5 . .
H44B C44 H44C 109.5 . .
C43 C45 H45A 109.5 . .
C43 C45 H45B 109.5 . .
H45A C45 H45B 109.5 . .
C43 C45 H45C 109.5 . .
H45A C45 H45C 109.5 . .
H45B C45 H45C 109.5 . .
C43 C46 H46A 109.5 . .
C43 C46 H46B 109.5 . .
H46A C46 H46B 109.5 . .
C43 C46 H46C 109.5 . .
H46A C46 H46C 109.5 . .
H46B C46 H46C 109.5 . .
C48 C47 C7 122.7(7) . .
C48 C47 C52 118.5(7) . .
C7 C47 C52 118.4(7) . .
C47 C48 C49 119.8(9) . .
C47 C48 H48 120.1 . .
C49 C48 H48 120.1 . .
C48 C49 C50 123.6(9) . .
C48 C49 H49 118.2 . .
C50 C49 H49 118.2 . .
C49 C50 C51 117.6(9) . .
C49 C50 C53 129.2(9) . .
C51 C50 C53 113.0(10) . .
C52 C51 C50 119.8(9) . .
C52 C51 H51 120.1 . .
C50 C51 H51 120.1 . .
C51 C52 C47 120.6(8) . .
C51 C52 H52 119.7 . .
C47 C52 H52 119.7 . .
C56 C53 C55 113.1(14) . .
C56 C53 C50 109.2(11) . .
C55 C53 C50 114.1(12) . .
C56 C53 C54 105.2(14) . .
C55 C53 C54 99.3(14) . .
C50 C53 C54 115.4(11) . .
C53 C54 H54A 109.5 . .
C53 C54 H54B 109.5 . .
H54A C54 H54B 109.5 . .
C53 C54 H54C 109.5 . .
H54A C54 H54C 109.5 . .
H54B C54 H54C 109.5 . .
C53 C55 H55A 109.5 . .
C53 C55 H55B 109.5 . .
H55A C55 H55B 109.5 . .
C53 C55 H55C 109.5 . .
H55A C55 H55C 109.5 . .
H55B C55 H55C 109.5 . .
C53 C56 H56A 109.5 . .
C53 C56 H56B 109.5 . .
H56A C56 H56B 109.5 . .
C53 C56 H56C 109.5 . .
H56A C56 H56C 109.5 . .
H56B C56 H56C 109.5 . .
C62 C57 C58 118.1(5) . .
C62 C57 C10 121.2(5) . .
C58 C57 C10 120.7(5) . .
C59 C58 C57 119.9(7) . .
C59 C58 H58 120.0 . .
C57 C58 H58 120.0 . .
C60 C59 C58 122.8(8) . .
C60 C59 H59 118.6 . .
C58 C59 H59 118.6 . .
C59 C60 C61 116.9(6) . .
C59 C60 C63 122.8(7) . .
C61 C60 C63 120.3(6) . .
C62 C61 C60 121.5(6) . .
C62 C61 H61 119.2 . .
C60 C61 H61 119.2 . .
C57 C62 C61 120.8(6) . .
C57 C62 H62 119.6 . .
C61 C62 H62 119.6 . .
C66 C63 C64 111.7(9) . .
C66 C63 C65 107.4(9) . .
C64 C63 C65 108.2(8) . .
C66 C63 C60 112.3(7) . .
C64 C63 C60 107.7(7) . .
C65 C63 C60 109.6(7) . .
C63 C64 H64A 109.5 . .
C63 C64 H64B 109.5 . .
H64A C64 H64B 109.5 . .
C63 C64 H64C 109.5 . .
H64A C64 H64C 109.5 . .
H64B C64 H64C 109.5 . .
C63 C65 H65A 109.5 . .
C63 C65 H65B 109.5 . .
H65A C65 H65B 109.5 . .
C63 C65 H65C 109.5 . .
H65A C65 H65C 109.5 . .
H65B C65 H65C 109.5 . .
C63 C66 H66A 109.5 . .
C63 C66 H66B 109.5 . .
H66A C66 H66B 109.5 . .
C63 C66 H66C 109.5 . .
H66A C66 H66C 109.5 . .
H66B C66 H66C 109.5 . .
C68 C67 C72 117.4(5) . .
C68 C67 C11 121.6(5) . .
C72 C67 C11 121.0(5) . .
C69 C68 C67 120.3(6) . .
C69 C68 H68 119.9 . .
C67 C68 H68 119.9 . .
C70 C69 C68 122.6(6) . .
C70 C69 H69 118.7 . .
C68 C69 H69 118.7 . .
C71 C70 C69 116.7(6) . .
C71 C70 C73 122.1(6) . .
C69 C70 C73 121.2(6) . .
C70 C71 C72 121.9(6) . .
C70 C71 H71 119.1 . .
C72 C71 H71 119.1 . .
C71 C72 C67 121.2(6) . .
C71 C72 H72 119.4 . .
C67 C72 H72 119.4 . .
C74 C73 C76 116.4(9) . .
C74 C73 C70 106.9(6) . .
C76 C73 C70 108.1(7) . .
C74 C73 C75 110.6(8) . .
C76 C73 C75 107.0(8) . .
C70 C73 C75 107.5(7) . .
C73 C74 H74A 109.5 . .
C73 C74 H74B 109.5 . .
H74A C74 H74B 109.5 . .
C73 C74 H74C 109.5 . .
H74A C74 H74C 109.5 . .
H74B C74 H74C 109.5 . .
C73 C75 H75A 109.5 . .
C73 C75 H75B 109.5 . .
H75A C75 H75B 109.5 . .
C73 C75 H75C 109.5 . .
H75A C75 H75C 109.5 . .
H75B C75 H75C 109.5 . .
C73 C76 H76A 109.5 . .
C73 C76 H76B 109.5 . .
H76A C76 H76B 109.5 . .
C73 C76 H76C 109.5 . .
H76A C76 H76C 109.5 . .
H76B C76 H76C 109.5 . .
C82 C77 C78 116.4(8) . .
C82 C77 C14 123.1(9) . .
C78 C77 C14 120.3(9) . .
C79 C78 C77 120.8(8) . .
C79 C78 H78 119.6 . .
C77 C78 H78 119.6 . .
C80 C79 C78 121.8(9) . .
C80 C79 H79 119.1 . .
C78 C79 H79 119.1 . .
C81 C80 C79 117.8(9) . .
C81 C80 C83 120.1(10) . .
C79 C80 C83 121.3(10) . .
C80 C81 C82 121.0(9) . .
C80 C81 H81 119.5 . .
C82 C81 H81 119.5 . .
C81 C82 C77 122.1(9) . .
C81 C82 H82 119.0 . .
C77 C82 H82 119.0 . .
C84 C83 C86 114.5(10) . .
C84 C83 C80 110.5(8) . .
C86 C83 C80 108.8(9) . .
C84 C83 C85 109.1(9) . .
C86 C83 C85 105.8(9) . .
C80 C83 C85 107.8(8) . .
C83 C84 H84A 109.5 . .
C83 C84 H84B 109.5 . .
H84A C84 H84B 109.5 . .
C83 C84 H84C 109.5 . .
H84A C84 H84C 109.5 . .
H84B C84 H84C 109.5 . .
C83 C85 H85A 109.5 . .
C83 C85 H85B 109.5 . .
H85A C85 H85B 109.5 . .
C83 C85 H85C 109.5 . .
H85A C85 H85C 109.5 . .
H85B C85 H85C 109.5 . .
C83 C86 H86A 109.5 . .
C83 C86 H86B 109.5 . .
H86A C86 H86B 109.5 . .
C83 C86 H86C 109.5 . .
H86A C86 H86C 109.5 . .
H86B C86 H86C 109.5 . .
C92 C87 C88 117.0(7) . .
C92 C87 C15 121.9(11) . .
C88 C87 C15 121.1(10) . .
C87 C88 C89 120.9(8) . .
C87 C88 H88 119.6 . .
C89 C88 H88 119.6 . .
C90 C89 C88 121.7(8) . .
C90 C89 H89 119.2 . .
C88 C89 H89 119.2 . .
C91 C90 C89 117.1(8) . .
C91 C90 C93 122.1(9) . .
C89 C90 C93 120.8(8) . .
C90 C91 C92 122.4(9) . .
C90 C91 H91 118.8 . .
C92 C91 H91 118.8 . .
C87 C92 C91 121.0(8) . .
C87 C92 H92 119.5 . .
C91 C92 H92 119.5 . .
C95 C93 C94 112.4(10) . .
C95 C93 C90 108.8(8) . .
C94 C93 C90 110.5(8) . .
C95 C93 C96 107.1(9) . .
C94 C93 C96 106.6(9) . .
C90 C93 C96 111.4(8) . .
C93 C94 H94A 109.5 . .
C93 C94 H94B 109.5 . .
H94A C94 H94B 109.5 . .
C93 C94 H94C 109.5 . .
H94A C94 H94C 109.5 . .
H94B C94 H94C 109.5 . .
C93 C95 H95A 109.5 . .
C93 C95 H95B 109.5 . .
H95A C95 H95B 109.5 . .
C93 C95 H95C 109.5 . .
H95A C95 H95C 109.5 . .
H95B C95 H95C 109.5 . .
C93 C96 H96A 109.5 . .
C93 C96 H96B 109.5 . .
H96A C96 H96B 109.5 . .
C93 C96 H96C 109.5 . .
H96A C96 H96C 109.5 . .
H96B C96 H96C 109.5 . .
O1' Re1' N2' 116.8(8) . .
O1' Re1' N1' 108.7(13) . .
N2' Re1' N1' 74.4(7) . .
O1' Re1' N6' 107.6(8) . .
N2' Re1' N6' 134.1(9) . .
N1' Re1' N6' 81.3(8) . .
O1' Re1' N4' 115.9(12) . .
N2' Re1' N4' 85.1(8) . .
N1' Re1' N4' 135.4(15) . .
N6' Re1' N4' 85.8(9) . .
C4' N1' C1' 107.1(11) . .
C4' N1' Re1' 120.7(10) . .
C1' N1' Re1' 132.1(12) . .
N7' C1' N1' 124.0(14) . .
N7' C1' C2' 128.5(14) . .
N1' C1' C2' 107.4(12) . .
C3' C2' C1' 104.9(11) . .
C3' C2' C17' 135.0(12) . .
C1' C2' C17' 120.1(13) . .
C4' C3' C2' 109.2(11) . .
C4' C3' C27' 136.9(9) . .
C2' C3' C27' 113.9(8) . .
C3' C4' N1' 110.3(12) . .
C3' C4' C5' 140.5(14) . .
N1' C4' C5' 109.1(12) . .
N2' C5' C6' 111.0(10) . .
N2' C5' C4' 107.1(11) . .
C6' C5' C4' 141.4(12) . .
C7' C6' C5' 106.5(10) . .
C7' C6' C37' 124.3(12) . .
C5' C6' C37' 129.2(11) . .
C6' C7' C8' 105.6(11) . .
C6' C7' C47' 131.2(12) . .
C8' C7' C47' 123.2(12) . .
N3' C8' N2' 124.6(15) . .
N3' C8' C7' 124.6(16) . .
N2' C8' C7' 110.7(12) . .
C8' N2' C5' 105.9(11) . .
C8' N2' Re1' 128.4(11) . .
C5' N2' Re1' 125.5(10) . .
C9' N3' C8' 122(2) . .
N3' C9' N4' 125(2) . .
N3' C9' C10' 129(2) . .
N4' C9' C10' 105.1(15) . .
C11' C10' C9' 109.3(15) . .
C11' C10' C57' 127.8(18) . .
C9' C10' C57' 122.6(17) . .
C10' C11' C12' 107.5(14) . .
C10' C11' C67' 131.2(18) . .
C12' C11' C67' 121.3(16) . .
N5' C12' N4' 130.2(18) . .
N5' C12' C11' 123.5(17) . .
N4' C12' C11' 106.2(13) . .
C12' N4' C9' 111.9(14) . .
C12' N4' Re1' 122.6(14) . .
C9' N4' Re1' 123.7(16) . .
C12' N5' C13' 121.1(18) . .
N5' C13' N6' 124.6(15) . .
N5' C13' C14' 122.8(15) . .
N6' C13' C14' 112.6(13) . .
C15' C14' C13' 105.0(12) . .
C15' C14' C77' 130.8(13) . .
C13' C14' C77' 124.2(13) . .
C14' C15' C16' 109.3(11) . .
C14' C15' C87' 126.7(12) . .
C16' C15' C87' 124.0(12) . .
N7' C16' N6' 125.6(12) . .
N7' C16' C15' 125.0(12) . .
N6' C16' C15' 109.2(11) . .
C13' N6' C16' 103.5(11) . .
C13' N6' Re1' 125.9(11) . .
C16' N6' Re1' 130.1(11) . .
C1' N7' C16' 122.0(11) . .
C18' C17' C22' 117.4(13) . .
C18' C17' C2' 120.6(13) . .
C22' C17' C2' 121.2(13) . .
C17' C18' C19' 122.2(15) . .
C17' C18' H18' 118.9 . .
C19' C18' H18' 118.9 . .
C20' C19' C18' 119.9(15) . .
C20' C19' H19' 120.0 . .
C18' C19' H19' 120.0 . .
C19' C20' C21' 117.6(14) . .
C19' C20' C23' 114.4(14) . .
C21' C20' C23' 125.6(14) . .
C20' C21' C22' 122.4(15) . .
C20' C21' H21' 118.8 . .
C22' C21' H21' 118.8 . .
C17' C22' C21' 120.4(15) . .
C17' C22' H22' 119.8 . .
C21' C22' H22' 119.8 . .
C26' C23' C25' 109.0(19) . .
C26' C23' C24' 106.0(18) . .
C25' C23' C24' 103.9(18) . .
C26' C23' C20' 109.5(16) . .
C25' C23' C20' 104.9(15) . .
C24' C23' C20' 122.8(18) . .
C23' C24' H24D 109.5 . .
C23' C24' H24E 109.5 . .
H24D C24' H24E 109.5 . .
C23' C24' H24F 109.5 . .
H24D C24' H24F 109.5 . .
H24E C24' H24F 109.5 . .
C23' C25' H25D 109.5 . .
C23' C25' H25E 109.5 . .
H25D C25' H25E 109.5 . .
C23' C25' H25F 109.5 . .
H25D C25' H25F 109.5 . .
H25E C25' H25F 109.5 . .
C23' C26' H26D 109.5 . .
C23' C26' H26E 109.5 . .
H26D C26' H26E 109.5 . .
C23' C26' H26F 109.5 . .
H26D C26' H26F 109.5 . .
H26E C26' H26F 109.5 . .
C28' C27' C32' 121.1(15) . .
C28' C27' C3' 121.0(16) . .
C32' C27' C3' 117.9(15) . .
C27' C28' C29' 122.4(19) . .
C27' C28' H28' 118.8 . .
C29' C28' H28' 118.8 . .
C30' C29' C28' 118.0(19) . .
C30' C29' H29' 121.0 . .
C28' C29' H29' 121.0 . .
C29' C30' C31' 119.1(17) . .
C29' C30' C33' 111.5(17) . .
C31' C30' C33' 129.3(19) . .
C30' C31' C32' 122(2) . .
C30' C31' H31' 119.0 . .
C32' C31' H31' 119.0 . .
C27' C32' C31' 117.5(19) . .
C27' C32' H32' 121.3 . .
C31' C32' H32' 121.3 . .
C36' C33' C34' 122(2) . .
C36' C33' C30' 107.7(18) . .
C34' C33' C30' 105.9(19) . .
C36' C33' C35' 112(2) . .
C34' C33' C35' 104(2) . .
C30' C33' C35' 103.9(16) . .
C33' C34' H34D 109.5 . .
C33' C34' H34E 109.5 . .
H34D C34' H34E 109.5 . .
C33' C34' H34F 109.5 . .
H34D C34' H34F 109.5 . .
H34E C34' H34F 109.5 . .
C33' C35' H35D 109.5 . .
C33' C35' H35E 109.5 . .
H35D C35' H35E 109.5 . .
C33' C35' H35F 109.5 . .
H35D C35' H35F 109.5 . .
H35E C35' H35F 109.5 . .
C33' C36' H36D 109.5 . .
C33' C36' H36E 109.5 . .
H36D C36' H36E 109.5 . .
C33' C36' H36F 109.5 . .
H36D C36' H36F 109.5 . .
H36E C36' H36F 109.5 . .
C38' C37' C42' 117.3(12) . .
C38' C37' C6' 120.4(12) . .
C42' C37' C6' 121.3(13) . .
C37' C38' C39' 122.5(14) . .
C37' C38' H38' 118.8 . .
C39' C38' H38' 118.8 . .
C40' C39' C38' 120.3(13) . .
C40' C39' H39' 119.9 . .
C38' C39' H39' 119.9 . .
C41' C40' C39' 117.5(14) . .
C41' C40' C43' 125.1(16) . .
C39' C40' C43' 117.3(14) . .
C40' C41' C42' 121.8(19) . .
C40' C41' H41' 119.1 . .
C42' C41' H41' 119.1 . .
C37' C42' C41' 120.7(17) . .
C37' C42' H42' 119.7 . .
C41' C42' H42' 119.7 . .
C46' C43' C44' 111.0(19) . .
C46' C43' C40' 106.1(16) . .
C44' C43' C40' 110.6(15) . .
C46' C43' C45' 112(2) . .
C44' C43' C45' 106.9(17) . .
C40' C43' C45' 110.3(17) . .
C43' C44' H44D 109.5 . .
C43' C44' H44E 109.5 . .
H44D C44' H44E 109.5 . .
C43' C44' H44F 109.5 . .
H44D C44' H44F 109.5 . .
H44E C44' H44F 109.5 . .
C43' C45' H45D 109.5 . .
C43' C45' H45E 109.5 . .
H45D C45' H45E 109.5 . .
C43' C45' H45F 109.5 . .
H45D C45' H45F 109.5 . .
H45E C45' H45F 109.5 . .
C43' C46' H46D 109.5 . .
C43' C46' H46E 109.5 . .
H46D C46' H46E 109.5 . .
C43' C46' H46F 109.5 . .
H46D C46' H46F 109.5 . .
H46E C46' H46F 109.5 . .
C48' C47' C52' 116.5(12) . .
C48' C47' C7' 121.3(12) . .
C52' C47' C7' 122.0(13) . .
C47' C48' C49' 122.9(13) . .
C47' C48' H48' 118.5 . .
C49' C48' H48' 118.5 . .
C48' C49' C50' 122.9(14) . .
C48' C49' H49' 118.5 . .
C50' C49' H49' 118.5 . .
C51' C50' C49' 113.6(12) . .
C51' C50' C53' 126.4(14) . .
C49' C50' C53' 119.9(13) . .
C52' C51' C50' 123.7(14) . .
C52' C51' H51' 118.2 . .
C50' C51' H51' 118.2 . .
C51' C52' C47' 120.3(14) . .
C51' C52' H52' 119.8 . .
C47' C52' H52' 119.8 . .
C56' C53' C50' 109.5(15) . .
C56' C53' C55' 102.3(18) . .
C50' C53' C55' 116.8(15) . .
C56' C53' C54' 107.2(17) . .
C50' C53' C54' 123.9(17) . .
C55' C53' C54' 94.5(16) . .
C53' C54' H54D 109.5 . .
C53' C54' H54E 109.5 . .
H54D C54' H54E 109.5 . .
C53' C54' H54F 109.5 . .
H54D C54' H54F 109.5 . .
H54E C54' H54F 109.5 . .
C53' C55' H55D 109.5 . .
C53' C55' H55E 109.5 . .
H55D C55' H55E 109.5 . .
C53' C55' H55F 109.5 . .
H55D C55' H55F 109.5 . .
H55E C55' H55F 109.5 . .
C53' C56' H56D 109.5 . .
C53' C56' H56E 109.5 . .
H56D C56' H56E 109.5 . .
C53' C56' H56F 109.5 . .
H56D C56' H56F 109.5 . .
H56E C56' H56F 109.5 . .
C58' C57' C62' 120.3(17) . .
C58' C57' C10' 122(2) . .
C62' C57' C10' 117(2) . .
C57' C58' C59' 118.9(18) . .
C57' C58' H58' 120.5 . .
C59' C58' H58' 120.5 . .
C60' C59' C58' 122.8(19) . .
C60' C59' H59' 118.6 . .
C58' C59' H59' 118.6 . .
C59' C60' C61' 116.0(17) . .
C59' C60' C63' 124.9(18) . .
C61' C60' C63' 117.9(18) . .
C62' C61' C60' 123(2) . .
C62' C61' H61' 118.4 . .
C60' C61' H61' 118.4 . .
C61' C62' C57' 119(2) . .
C61' C62' H62' 120.6 . .
C57' C62' H62' 120.6 . .
C64' C63' C65' 110.9(19) . .
C64' C63' C66' 107.0(19) . .
C65' C63' C66' 105.6(18) . .
C64' C63' C60' 103.6(17) . .
C65' C63' C60' 116.7(18) . .
C66' C63' C60' 112.8(17) . .
C63' C64' H64D 109.5 . .
C63' C64' H64E 109.5 . .
H64D C64' H64E 109.5 . .
C63' C64' H64F 109.5 . .
H64D C64' H64F 109.5 . .
H64E C64' H64F 109.5 . .
C63' C65' H65D 109.5 . .
C63' C65' H65E 109.5 . .
H65D C65' H65E 109.5 . .
C63' C65' H65F 109.5 . .
H65D C65' H65F 109.5 . .
H65E C65' H65F 109.5 . .
C63' C66' H66D 109.5 . .
C63' C66' H66E 109.5 . .
H66D C66' H66E 109.5 . .
C63' C66' H66F 109.5 . .
H66D C66' H66F 109.5 . .
H66E C66' H66F 109.5 . .
C72' C67' C68' 123.0(16) . .
C72' C67' C11' 119(2) . .
C68' C67' C11' 118(2) . .
C69' C68' C67' 116.5(16) . .
C69' C68' H68' 121.8 . .
C67' C68' H68' 121.8 . .
C68' C69' C70' 122.8(16) . .
C68' C69' H69' 118.6 . .
C70' C69' H69' 118.6 . .
C71' C70' C69' 117.1(16) . .
C71' C70' C73' 121.2(16) . .
C69' C70' C73' 121.6(16) . .
C70' C71' C72' 122.9(18) . .
C70' C71' H71' 118.6 . .
C72' C71' H71' 118.6 . .
C67' C72' C71' 117.7(18) . .
C67' C72' H72' 121.2 . .
C71' C72' H72' 121.2 . .
C74' C73' C76' 113.5(18) . .
C74' C73' C70' 112.2(16) . .
C76' C73' C70' 105.8(16) . .
C74' C73' C75' 112.9(19) . .
C76' C73' C75' 105.3(18) . .
C70' C73' C75' 106.5(17) . .
C73' C74' H74D 109.5 . .
C73' C74' H74E 109.5 . .
H74D C74' H74E 109.5 . .
C73' C74' H74F 109.5 . .
H74D C74' H74F 109.5 . .
H74E C74' H74F 109.5 . .
C73' C75' H75D 109.5 . .
C73' C75' H75E 109.5 . .
H75D C75' H75E 109.5 . .
C73' C75' H75F 109.5 . .
H75D C75' H75F 109.5 . .
H75E C75' H75F 109.5 . .
C73' C76' H76D 109.5 . .
C73' C76' H76E 109.5 . .
H76D C76' H76E 109.5 . .
C73' C76' H76F 109.5 . .
H76D C76' H76F 109.5 . .
H76E C76' H76F 109.5 . .
C82' C77' C78' 117.9(14) . .
C82' C77' C14' 123.0(15) . .
C78' C77' C14' 119.0(14) . .
C79' C78' C77' 118.5(17) . .
C79' C78' H78' 120.7 . .
C77' C78' H78' 120.7 . .
C80' C79' C78' 120.4(18) . .
C80' C79' H79' 119.8 . .
C78' C79' H79' 119.8 . .
C79' C80' C81' 123.7(16) . .
C79' C80' C83' 125.0(16) . .
C81' C80' C83' 111.3(15) . .
C80' C81' C82' 117.0(16) . .
C80' C81' H81' 121.5 . .
C82' C81' H81' 121.5 . .
C81' C82' C77' 122.4(16) . .
C81' C82' H82' 118.8 . .
C77' C82' H82' 118.8 . .
C84' C83' C86' 136(2) . .
C84' C83' C80' 107.3(17) . .
C86' C83' C80' 97.7(16) . .
C84' C83' C85' 107(2) . .
C86' C83' C85' 103.6(19) . .
C80' C83' C85' 100.0(16) . .
C83' C84' H84D 109.5 . .
C83' C84' H84E 109.5 . .
H84D C84' H84E 109.5 . .
C83' C84' H84F 109.5 . .
H84D C84' H84F 109.5 . .
H84E C84' H84F 109.5 . .
C83' C85' H85D 109.5 . .
C83' C85' H85E 109.5 . .
H85D C85' H85E 109.5 . .
C83' C85' H85F 109.5 . .
H85D C85' H85F 109.5 . .
H85E C85' H85F 109.5 . .
C83' C86' H86D 109.5 . .
C83' C86' H86E 109.5 . .
H86D C86' H86E 109.5 . .
C83' C86' H86F 109.5 . .
H86D C86' H86F 109.5 . .
H86E C86' H86F 109.5 . .
C88' C87' C92' 113.6(12) . .
C88' C87' C15' 124.2(13) . .
C92' C87' C15' 122.2(13) . .
C87' C88' C89' 120.1(14) . .
C87' C88' H88' 119.9 . .
C89' C88' H88' 119.9 . .
C90' C89' C88' 125.1(15) . .
C90' C89' H89' 117.5 . .
C88' C89' H89' 117.5 . .
C89' C90' C91' 117.1(15) . .
C89' C90' C93' 122.3(16) . .
C91' C90' C93' 120.4(17) . .
C90' C91' C92' 120.6(18) . .
C90' C91' H91' 119.7 . .
C92' C91' H91' 119.7 . .
C91' C92' C87' 123.6(16) . .
C91' C92' H92' 118.2 . .
C87' C92' H92' 118.2 . .
C95' C93' C90' 112(2) . .
C95' C93' C94' 116(2) . .
C90' C93' C94' 103.9(16) . .
C95' C93' C96' 105(2) . .
C90' C93' C96' 113.2(19) . .
C94' C93' C96' 106(2) . .
C93' C94' H94D 109.5 . .
C93' C94' H94E 109.5 . .
H94D C94' H94E 109.5 . .
C93' C94' H94F 109.5 . .
H94D C94' H94F 109.5 . .
H94E C94' H94F 109.5 . .
C93' C95' H95D 109.5 . .
C93' C95' H95E 109.5 . .
H95D C95' H95E 109.5 . .
C93' C95' H95F 109.5 . .
H95D C95' H95F 109.5 . .
H95E C95' H95F 109.5 . .
C93' C96' H96D 109.5 . .
C93' C96' H96E 109.5 . .
H96D C96' H96E 109.5 . .
C93' C96' H96F 109.5 . .
H96D C96' H96F 109.5 . .
H96E C96' H96F 109.5 . .

loop_
_geom_bond_atom_site_label_1
_geom_bond_atom_site_label_2
_geom_bond_distance
_geom_bond_site_symmetry_2
Re1 O1 1.682(5) .
Re1 N2 1.948(5) .
Re1 N1 1.960(5) .
Re1 N6 1.986(6) .
Re1 N4 2.013(4) .
N1 C4 1.380(8) .
N1 C1 1.381(8) .
C1 N7 1.294(10) .
C1 C2 1.479(10) .
C2 C3 1.406(10) .
C2 C17 1.482(9) .
C3 C4 1.402(9) .
C3 C27 1.505(9) .
C4 C5 1.522(9) .
C5 N2 1.368(9) .
C5 C6 1.420(10) .
C6 C7 1.422(9) .
C6 C37 1.484(8) .
C7 C8 1.421(9) .
C7 C47 1.451(9) .
C8 N3 1.343(8) .
C8 N2 1.353(9) .
N3 C9 1.342(7) .
C9 N4 1.393(7) .
C9 C10 1.427(7) .
C10 C11 1.379(8) .
C10 C57 1.485(7) .
C11 C12 1.453(8) .
C11 C67 1.469(8) .
C12 N5 1.327(10) .
C12 N4 1.389(8) .
N5 C13 1.338(10) .
C13 N6 1.380(10) .
C13 C14 1.457(10) .
C14 C15 1.372(10) .
C14 C77 1.465(11) .
C15 C16 1.427(11) .
C15 C87 1.508(10) .
C16 N7 1.299(10) .
C16 N6 1.407(9) .
C17 C18 1.353(11) .
C17 C22 1.393(9) .
C18 C19 1.408(11) .
C18 H18 0.9500 .
C19 C20 1.344(12) .
C19 H19 0.9500 .
C20 C21 1.373(12) .
C20 C23 1.605(12) .
C21 C22 1.385(10) .
C21 H21 0.9500 .
C22 H22 0.9500 .
C23 C26 1.498(13) .
C23 C25 1.584(14) .
C23 C24 1.585(15) .
C24 H24A 0.9800 .
C24 H24B 0.9800 .
C24 H24C 0.9800 .
C25 H25A 0.9800 .
C25 H25B 0.9800 .
C25 H25C 0.9800 .
C26 H26A 0.9800 .
C26 H26B 0.9800 .
C26 H26C 0.9800 .
C27 C28 1.330(10) .
C27 C32 1.380(10) .
C28 C29 1.400(9) .
C28 H28 0.9500 .
C29 C30 1.345(11) .
C29 H29 0.9500 .
C30 C31 1.393(11) .
C30 C33 1.521(11) .
C31 C32 1.399(10) .
C31 H31 0.9500 .
C32 H32 0.9500 .
C33 C36 1.487(14) .
C33 C34 1.520(14) .
C33 C35 1.550(15) .
C34 H34A 0.9800 .
C34 H34B 0.9800 .
C34 H34C 0.9800 .
C35 H35A 0.9800 .
C35 H35B 0.9800 .
C35 H35C 0.9800 .
C36 H36A 0.9800 .
C36 H36B 0.9800 .
C36 H36C 0.9800 .
C37 C38 1.347(9) .
C37 C42 1.391(11) .
C38 C39 1.394(8) .
C38 H38 0.9500 .
C39 C40 1.378(9) .
C39 H39 0.9500 .
C40 C41 1.383(10) .
C40 C43 1.559(10) .
C41 C42 1.398(10) .
C41 H41 0.9500 .
C42 H42 0.9500 .
C43 C46 1.489(12) .
C43 C44 1.491(12) .
C43 C45 1.572(14) .
C44 H44A 0.9800 .
C44 H44B 0.9800 .
C44 H44C 0.9800 .
C45 H45A 0.9800 .
C45 H45B 0.9800 .
C45 H45C 0.9800 .
C46 H46A 0.9800 .
C46 H46B 0.9800 .
C46 H46C 0.9800 .
C47 C48 1.369(11) .
C47 C52 1.466(11) .
C48 C49 1.386(11) .
C48 H48 0.9500 .
C49 C50 1.390(14) .
C49 H49 0.9500 .
C50 C51 1.428(13) .
C50 C53 1.586(14) .
C51 C52 1.378(11) .
C51 H51 0.9500 .
C52 H52 0.9500 .
C53 C56 1.504(15) .
C53 C55 1.526(17) .
C53 C54 1.617(19) .
C54 H54A 0.9800 .
C54 H54B 0.9800 .
C54 H54C 0.9800 .
C55 H55A 0.9800 .
C55 H55B 0.9800 .
C55 H55C 0.9800 .
C56 H56A 0.9800 .
C56 H56B 0.9800 .
C56 H56C 0.9800 .
C57 C62 1.388(8) .
C57 C58 1.398(10) .
C58 C59 1.398(9) .
C58 H58 0.9500 .
C59 C60 1.369(10) .
C59 H59 0.9500 .
C60 C61 1.403(10) .
C60 C63 1.548(9) .
C61 C62 1.392(8) .
C61 H61 0.9500 .
C62 H62 0.9500 .
C63 C66 1.508(12) .
C63 C64 1.520(11) .
C63 C65 1.535(12) .
C64 H64A 0.9800 .
C64 H64B 0.9800 .
C64 H64C 0.9800 .
C65 H65A 0.9800 .
C65 H65B 0.9800 .
C65 H65C 0.9800 .
C66 H66A 0.9800 .
C66 H66B 0.9800 .
C66 H66C 0.9800 .
C67 C68 1.392(9) .
C67 C72 1.400(8) .
C68 C69 1.391(8) .
C68 H68 0.9500 .
C69 C70 1.388(9) .
C69 H69 0.9500 .
C70 C71 1.379(10) .
C70 C73 1.525(9) .
C71 C72 1.389(8) .
C71 H71 0.9500 .
C72 H72 0.9500 .
C73 C74 1.472(12) .
C73 C76 1.507(12) .
C73 C75 1.570(11) .
C74 H74A 0.9800 .
C74 H74B 0.9800 .
C74 H74C 0.9800 .
C75 H75A 0.9800 .
C75 H75B 0.9800 .
C75 H75C 0.9800 .
C76 H76A 0.9800 .
C76 H76B 0.9800 .
C76 H76C 0.9800 .
C77 C82 1.398(11) .
C77 C78 1.415(11) .
C78 C79 1.389(11) .
C78 H78 0.9500 .
C79 C80 1.389(13) .
C79 H79 0.9500 .
C80 C81 1.384(13) .
C80 C83 1.533(13) .
C81 C82 1.391(11) .
C81 H81 0.9500 .
C82 H82 0.9500 .
C83 C84 1.497(13) .
C83 C86 1.518(15) .
C83 C85 1.560(13) .
C84 H84A 0.9800 .
C84 H84B 0.9800 .
C84 H84C 0.9800 .
C85 H85A 0.9800 .
C85 H85B 0.9800 .
C85 H85C 0.9800 .
C86 H86A 0.9800 .
C86 H86B 0.9800 .
C86 H86C 0.9800 .
C87 C92 1.378(12) .
C87 C88 1.391(11) .
C88 C89 1.396(9) .
C88 H88 0.9500 .
C89 C90 1.370(12) .
C89 H89 0.9500 .
C90 C91 1.363(12) .
C90 C93 1.529(10) .
C91 C92 1.389(9) .
C91 H91 0.9500 .
C92 H92 0.9500 .
C93 C95 1.508(13) .
C93 C94 1.520(13) .
C93 C96 1.549(13) .
C94 H94A 0.9800 .
C94 H94B 0.9800 .
C94 H94C 0.9800 .
C95 H95A 0.9800 .
C95 H95B 0.9800 .
C95 H95C 0.9800 .
C96 H96A 0.9800 .
C96 H96B 0.9800 .
C96 H96C 0.9800 .
Re1' O1' 1.665(13) .
Re1' N2' 1.917(11) .
Re1' N1' 1.999(12) .
Re1' N6' 2.002(12) .
Re1' N4' 2.004(12) .
N1' C4' 1.405(17) .
N1' C1' 1.425(17) .
C1' N7' 1.324(15) .
C1' C2' 1.465(16) .
C2' C3' 1.450(15) .
C2' C17' 1.485(15) .
C3' C4' 1.362(14) .
C3' C27' 1.499(15) .
C4' C5' 1.500(15) .
C5' N2' 1.384(15) .
C5' C6' 1.420(14) .
C6' C7' 1.411(15) .
C6' C37' 1.490(14) .
C7' C8' 1.443(16) .
C7' C47' 1.447(14) .
C8' N3' 1.350(18) .
C8' N2' 1.376(16) .
N3' C9' 1.340(18) .
C9' N4' 1.382(18) .
C9' C10' 1.429(18) .
C10' C11' 1.374(18) .
C10' C57' 1.484(17) .
C11' C12' 1.438(18) .
C11' C67' 1.458(17) .
C12' N5' 1.320(18) .
C12' N4' 1.366(17) .
N5' C13' 1.339(18) .
C13' N6' 1.386(17) .
C13' C14' 1.437(17) .
C14' C15' 1.357(16) .
C14' C77' 1.458(16) .
C15' C16' 1.433(15) .
C15' C87' 1.498(15) .
C16' N7' 1.328(14) .
C16' N6' 1.419(16) .
C17' C18' 1.357(17) .
C17' C22' 1.360(17) .
C18' C19' 1.405(16) .
C18' H18' 0.9500 .
C19' C20' 1.356(18) .
C19' H19' 0.9500 .
C20' C21' 1.360(18) .
C20' C23' 1.613(19) .
C21' C22' 1.389(17) .
C21' H21' 0.9500 .
C22' H22' 0.9500 .
C23' C26' 1.50(2) .
C23' C25' 1.57(2) .
C23' C24' 1.60(2) .
C24' H24D 0.9800 .
C24' H24E 0.9800 .
C24' H24F 0.9800 .
C25' H25D 0.9800 .
C25' H25E 0.9800 .
C25' H25F 0.9800 .
C26' H26D 0.9800 .
C26' H26E 0.9800 .
C26' H26F 0.9800 .
C27' C28' 1.317(18) .
C27' C32' 1.342(19) .
C28' C29' 1.407(18) .
C28' H28' 0.9500 .
C29' C30' 1.35(2) .
C29' H29' 0.9500 .
C30' C31' 1.37(2) .
C30' C33' 1.520(19) .
C31' C32' 1.403(19) .
C31' H31' 0.9500 .
C32' H32' 0.9500 .
C33' C36' 1.49(2) .
C33' C34' 1.50(2) .
C33' C35' 1.60(2) .
C34' H34D 0.9800 .
C34' H34E 0.9800 .
C34' H34F 0.9800 .
C35' H35D 0.9800 .
C35' H35E 0.9800 .
C35' H35F 0.9800 .
C36' H36D 0.9800 .
C36' H36E 0.9800 .
C36' H36F 0.9800 .
C37' C38' 1.361(16) .
C37' C42' 1.382(18) .
C38' C39' 1.393(15) .
C38' H38' 0.9500 .
C39' C40' 1.384(17) .
C39' H39' 0.9500 .
C40' C41' 1.369(19) .
C40' C43' 1.556(17) .
C41' C42' 1.396(18) .
C41' H41' 0.9500 .
C42' H42' 0.9500 .
C43' C46' 1.48(2) .
C43' C44' 1.51(2) .
C43' C45' 1.56(2) .
C44' H44D 0.9800 .
C44' H44E 0.9800 .
C44' H44F 0.9800 .
C45' H45D 0.9800 .
C45' H45E 0.9800 .
C45' H45F 0.9800 .
C46' H46D 0.9800 .
C46' H46E 0.9800 .
C46' H46F 0.9800 .
C47' C48' 1.363(17) .
C47' C52' 1.445(16) .
C48' C49' 1.381(15) .
C48' H48' 0.9500 .
C49' C50' 1.427(18) .
C49' H49' 0.9500 .
C50' C51' 1.421(17) .
C50' C53' 1.574(18) .
C51' C52' 1.382(16) .
C51' H51' 0.9500 .
C52' H52' 0.9500 .
C53' C56' 1.52(2) .
C53' C55' 1.59(2) .
C53' C54' 1.60(2) .
C54' H54D 0.9800 .
C54' H54E 0.9800 .
C54' H54F 0.9800 .
C55' H55D 0.9800 .
C55' H55E 0.9800 .
C55' H55F 0.9800 .
C56' H56D 0.9800 .
C56' H56E 0.9800 .
C56' H56F 0.9800 .
C57' C58' 1.39(2) .
C57' C62' 1.397(19) .
C58' C59' 1.407(19) .
C58' H58' 0.9500 .
C59' C60' 1.39(2) .
C59' H59' 0.9500 .
C60' C61' 1.41(2) .
C60' C63' 1.559(19) .
C61' C62' 1.387(19) .
C61' H61' 0.9500 .
C62' H62' 0.9500 .
C63' C64' 1.51(2) .
C63' C65' 1.52(2) .
C63' C66' 1.52(2) .
C64' H64D 0.9800 .
C64' H64E 0.9800 .
C64' H64F 0.9800 .
C65' H65D 0.9800 .
C65' H65E 0.9800 .
C65' H65F 0.9800 .
C66' H66D 0.9800 .
C66' H66E 0.9800 .
C66' H66F 0.9800 .
C67' C72' 1.376(19) .
C67' C68' 1.404(18) .
C68' C69' 1.378(16) .
C68' H68' 0.9500 .
C69' C70' 1.408(18) .
C69' H69' 0.9500 .
C70' C71' 1.378(19) .
C70' C73' 1.529(19) .
C71' C72' 1.380(17) .
C71' H71' 0.9500 .
C72' H72' 0.9500 .
C73' C74' 1.47(2) .
C73' C76' 1.51(2) .
C73' C75' 1.59(2) .
C74' H74D 0.9800 .
C74' H74E 0.9800 .
C74' H74F 0.9800 .
C75' H75D 0.9800 .
C75' H75E 0.9800 .
C75' H75F 0.9800 .
C76' H76D 0.9800 .
C76' H76E 0.9800 .
C76' H76F 0.9800 .
C77' C82' 1.393(17) .
C77' C78' 1.415(19) .
C78' C79' 1.396(19) .
C78' H78' 0.9500 .
C79' C80' 1.33(2) .
C79' H79' 0.9500 .
C80' C81' 1.367(19) .
C80' C83' 1.539(19) .
C81' C82' 1.378(17) .
C81' H81' 0.9500 .
C82' H82' 0.9500 .
C83' C84' 1.45(2) .
C83' C86' 1.51(2) .
C83' C85' 1.57(2) .
C84' H84D 0.9800 .
C84' H84E 0.9800 .
C84' H84F 0.9800 .
C85' H85D 0.9800 .
C85' H85E 0.9800 .
C85' H85F 0.9800 .
C86' H86D 0.9800 .
C86' H86E 0.9800 .
C86' H86F 0.9800 .
C87' C88' 1.381(16) .
C87' C92' 1.416(18) .
C88' C89' 1.409(16) .
C88' H88' 0.9500 .
C89' C90' 1.325(18) .
C89' H89' 0.9500 .
C90' C91' 1.340(19) .
C90' C93' 1.526(18) .
C91' C92' 1.401(18) .
C91' H91' 0.9500 .
C92' H92' 0.9500 .
C93' C95' 1.49(2) .
C93' C94' 1.53(2) .
C93' C96' 1.54(2) .
C94' H94D 0.9800 .
C94' H94E 0.9800 .
C94' H94F 0.9800 .
C95' H95D 0.9800 .
C95' H95E 0.9800 .
C95' H95F 0.9800 .
C96' H96D 0.9800 .
C96' H96E 0.9800 .
C96' H96F 0.9800 .

loop_
_geom_torsion_atom_site_label_1
_geom_torsion_atom_site_label_2
_geom_torsion_atom_site_label_3
_geom_torsion_atom_site_label_4
_geom_torsion
_geom_torsion_site_symmetry_1
_geom_torsion_site_symmetry_2
_geom_torsion_site_symmetry_3
_geom_torsion_site_symmetry_4
C4 N1 C1 N7 174.1(12) . . . .
Re1 N1 C1 N7 -15.1(16) . . . .
C4 N1 C1 C2 -5.0(9) . . . .
Re1 N1 C1 C2 165.8(6) . . . .
N7 C1 C2 C3 -175.9(11) . . . .
N1 C1 C2 C3 3.2(9) . . . .
N7 C1 C2 C17 6.4(15) . . . .
N1 C1 C2 C17 -174.4(7) . . . .
C1 C2 C3 C4 -0.4(9) . . . .
C17 C2 C3 C4 177.0(7) . . . .
C1 C2 C3 C27 178.5(7) . . . .
C17 C2 C3 C27 -4.0(12) . . . .
C1 N1 C4 C3 4.9(9) . . . .
Re1 N1 C4 C3 -166.9(5) . . . .
C1 N1 C4 C5 -168.6(8) . . . .
Re1 N1 C4 C5 19.6(9) . . . .
C2 C3 C4 N1 -2.6(9) . . . .
C27 C3 C4 N1 178.5(7) . . . .
C2 C3 C4 C5 167.3(11) . . . .
C27 C3 C4 C5 -11.7(17) . . . .
N1 C4 C5 N2 -1.6(13) . . . .
C3 C4 C5 N2 -171.4(12) . . . .
N1 C4 C5 C6 169.8(14) . . . .
C3 C4 C5 C6 0(2) . . . .
N2 C5 C6 C7 0.7(12) . . . .
C4 C5 C6 C7 -170.9(14) . . . .
N2 C5 C6 C37 178.6(10) . . . .
C4 C5 C6 C37 7(2) . . . .
C5 C6 C7 C8 1.1(10) . . . .
C37 C6 C7 C8 -177.0(8) . . . .
C5 C6 C7 C47 177.4(9) . . . .
C37 C6 C7 C47 -0.6(14) . . . .
C6 C7 C8 N3 170.9(9) . . . .
C47 C7 C8 N3 -5.9(15) . . . .
C6 C7 C8 N2 -2.4(12) . . . .
C47 C7 C8 N2 -179.3(10) . . . .
N3 C8 N2 C5 -170.2(11) . . . .
C7 C8 N2 C5 3.1(16) . . . .
N3 C8 N2 Re1 20(2) . . . .
C7 C8 N2 Re1 -166.5(10) . . . .
C6 C5 N2 C8 -2.3(16) . . . .
C4 C5 N2 C8 172.4(11) . . . .
C6 C5 N2 Re1 168.2(9) . . . .
C4 C5 N2 Re1 -17.1(16) . . . .
N2 C8 N3 C9 3.6(16) . . . .
C7 C8 N3 C9 -168.5(8) . . . .
C8 N3 C9 N4 -3.6(11) . . . .
C8 N3 C9 C10 170.2(8) . . . .
N3 C9 C10 C11 -172.4(6) . . . .
N4 C9 C10 C11 2.3(8) . . . .
N3 C9 C10 C57 3.5(10) . . . .
N4 C9 C10 C57 178.2(6) . . . .
C9 C10 C11 C12 0.3(8) . . . .
C57 C10 C11 C12 -175.3(7) . . . .
C9 C10 C11 C67 -177.2(7) . . . .
C57 C10 C11 C67 7.3(12) . . . .
C10 C11 C12 N5 173.7(15) . . . .
C67 C11 C12 N5 -8.6(18) . . . .
C10 C11 C12 N4 -2.8(10) . . . .
C67 C11 C12 N4 174.9(7) . . . .
N5 C12 N4 C9 -172.2(16) . . . .
C11 C12 N4 C9 4.1(10) . . . .
N5 C12 N4 Re1 17.4(19) . . . .
C11 C12 N4 Re1 -166.2(6) . . . .
N3 C9 N4 C12 170.8(8) . . . .
C10 C9 N4 C12 -4.0(9) . . . .
N3 C9 N4 Re1 -18.7(10) . . . .
C10 C9 N4 Re1 166.6(5) . . . .
N4 C12 N5 C13 3(3) . . . .
C11 C12 N5 C13 -173(2) . . . .
C12 N5 C13 N6 -3(4) . . . .
C12 N5 C13 C14 173(2) . . . .
N5 C13 C14 C15 -173(3) . . . .
N6 C13 C14 C15 3(3) . . . .
N5 C13 C14 C77 3(4) . . . .
N6 C13 C14 C77 180(2) . . . .
C13 C14 C15 C16 0(3) . . . .
C77 C14 C15 C16 -176(2) . . . .
C13 C14 C15 C87 179(2) . . . .
C77 C14 C15 C87 3(4) . . . .
C14 C15 C16 N7 172(2) . . . .
C87 C15 C16 N7 -6(3) . . . .
C14 C15 C16 N6 -4(3) . . . .
C87 C15 C16 N6 177.7(18) . . . .
N5 C13 N6 C16 171(3) . . . .
C14 C13 N6 C16 -5(2) . . . .
N5 C13 N6 Re1 -17(3) . . . .
C14 C13 N6 Re1 166.2(16) . . . .
N7 C16 N6 C13 -170(2) . . . .
C15 C16 N6 C13 6(2) . . . .
N7 C16 N6 Re1 18(3) . . . .
C15 C16 N6 Re1 -165.9(15) . . . .
N1 C1 N7 C16 -7(2) . . . .
C2 C1 N7 C16 172.1(15) . . . .
N6 C16 N7 C1 5(3) . . . .
C15 C16 N7 C1 -170.5(19) . . . .
C3 C2 C17 C18 144.1(7) . . . .
C1 C2 C17 C18 -38.8(9) . . . .
C3 C2 C17 C22 -44.7(10) . . . .
C1 C2 C17 C22 132.5(7) . . . .
C22 C17 C18 C19 -0.20(15) . . . .
C2 C17 C18 C19 171.5(6) . . . .
C17 C18 C19 C20 -0.21(16) . . . .
C18 C19 C20 C21 0.4(3) . . . .
C18 C19 C20 C23 -171.2(7) . . . .
C19 C20 C21 C22 -0.2(5) . . . .
C23 C20 C21 C22 170.6(8) . . . .
C20 C21 C22 C17 -0.2(5) . . . .
C18 C17 C22 C21 0.4(3) . . . .
C2 C17 C22 C21 -171.3(6) . . . .
C19 C20 C23 C26 -156.8(8) . . . .
C21 C20 C23 C26 32.4(12) . . . .
C19 C20 C23 C25 -39.7(11) . . . .
C21 C20 C23 C25 149.5(8) . . . .
C19 C20 C23 C24 80.4(10) . . . .
C21 C20 C23 C24 -90.4(11) . . . .
C4 C3 C27 C28 137.8(7) . . . .
C2 C3 C27 C28 -41.0(9) . . . .
C4 C3 C27 C32 -53.7(9) . . . .
C2 C3 C27 C32 127.6(7) . . . .
C32 C27 C28 C29 -0.14(15) . . . .
C3 C27 C28 C29 168.5(6) . . . .
C27 C28 C29 C30 -0.24(16) . . . .
C28 C29 C30 C31 0.5(3) . . . .
C28 C29 C30 C33 -171.1(7) . . . .
C29 C30 C31 C32 -0.5(4) . . . .
C33 C30 C31 C32 170.7(8) . . . .
C28 C27 C32 C31 0.2(3) . . . .
C3 C27 C32 C31 -168.5(6) . . . .
C30 C31 C32 C27 0.2(5) . . . .
C29 C30 C33 C36 -179.6(10) . . . .
C31 C30 C33 C36 9.6(13) . . . .
C29 C30 C33 C34 58.6(12) . . . .
C31 C30 C33 C34 -112.2(10) . . . .
C29 C30 C33 C35 -55.5(11) . . . .
C31 C30 C33 C35 133.7(9) . . . .
C5 C6 C37 C38 -59.1(10) . . . .
C7 C6 C37 C38 118.5(7) . . . .
C5 C6 C37 C42 128.0(8) . . . .
C7 C6 C37 C42 -54.3(9) . . . .
C42 C37 C38 C39 0.02(15) . . . .
C6 C37 C38 C39 -173.0(6) . . . .
C37 C38 C39 C40 0.17(16) . . . .
C38 C39 C40 C41 -0.5(3) . . . .
C38 C39 C40 C43 176.7(6) . . . .
C39 C40 C41 C42 0.6(4) . . . .
C43 C40 C41 C42 -176.7(6) . . . .
C38 C37 C42 C41 0.1(3) . . . .
C6 C37 C42 C41 173.3(6) . . . .
C40 C41 C42 C37 -0.4(5) . . . .
C39 C40 C43 C46 109.3(8) . . . .
C41 C40 C43 C46 -73.7(9) . . . .
C39 C40 C43 C44 -14.9(11) . . . .
C41 C40 C43 C44 162.2(7) . . . .
C39 C40 C43 C45 -134.8(8) . . . .
C41 C40 C43 C45 42.3(10) . . . .
C8 C7 C47 C48 132.7(8) . . . .
C6 C7 C47 C48 -43.2(11) . . . .
C8 C7 C47 C52 -40.0(10) . . . .
C6 C7 C47 C52 144.1(8) . . . .
C7 C47 C48 C49 -172.7(7) . . . .
C52 C47 C48 C49 -0.05(14) . . . .
C47 C48 C49 C50 0.01(16) . . . .
C48 C49 C50 C51 -0.1(3) . . . .
C48 C49 C50 C53 -175.4(11) . . . .
C49 C50 C51 C52 0.2(4) . . . .
C53 C50 C51 C52 176.2(9) . . . .
C50 C51 C52 C47 -0.2(4) . . . .
C48 C47 C52 C51 0.2(3) . . . .
C7 C47 C52 C51 173.2(7) . . . .
C49 C50 C53 C56 9.3(19) . . . .
C51 C50 C53 C56 -166.2(12) . . . .
C49 C50 C53 C55 -118.4(13) . . . .
C51 C50 C53 C55 66.1(16) . . . .
C49 C50 C53 C54 127.4(11) . . . .
C51 C50 C53 C54 -48.1(12) . . . .
C11 C10 C57 C62 40.2(8) . . . .
C9 C10 C57 C62 -134.9(5) . . . .
C11 C10 C57 C58 -138.5(6) . . . .
C9 C10 C57 C58 46.5(7) . . . .
C62 C57 C58 C59 -0.09(14) . . . .
C10 C57 C58 C59 178.6(5) . . . .
C57 C58 C59 C60 -0.02(15) . . . .
C58 C59 C60 C61 0.0(3) . . . .
C58 C59 C60 C63 179.8(6) . . . .
C59 C60 C61 C62 0.1(4) . . . .
C63 C60 C61 C62 -179.7(6) . . . .
C58 C57 C62 C61 0.2(3) . . . .
C10 C57 C62 C61 -178.5(5) . . . .
C60 C61 C62 C57 -0.2(4) . . . .
C59 C60 C63 C66 -0.3(10) . . . .
C61 C60 C63 C66 179.5(7) . . . .
C59 C60 C63 C64 123.0(7) . . . .
C61 C60 C63 C64 -57.1(9) . . . .
C59 C60 C63 C65 -119.5(7) . . . .
C61 C60 C63 C65 60.3(9) . . . .
C10 C11 C67 C68 -151.2(6) . . . .
C12 C11 C67 C68 31.7(9) . . . .
C10 C11 C67 C72 28.6(9) . . . .
C12 C11 C67 C72 -148.5(7) . . . .
C72 C67 C68 C69 -0.04(14) . . . .
C11 C67 C68 C69 179.8(5) . . . .
C67 C68 C69 C70 -0.05(15) . . . .
C68 C69 C70 C71 0.1(3) . . . .
C68 C69 C70 C73 179.9(6) . . . .
C69 C70 C71 C72 -0.1(4) . . . .
C73 C70 C71 C72 -179.8(6) . . . .
C70 C71 C72 C67 0.0(4) . . . .
C68 C67 C72 C71 0.1(3) . . . .
C11 C67 C72 C71 -179.7(5) . . . .
C71 C70 C73 C74 111.3(8) . . . .
C69 C70 C73 C74 -68.4(9) . . . .
C71 C70 C73 C76 -122.7(7) . . . .
C69 C70 C73 C76 57.6(8) . . . .
C71 C70 C73 C75 -7.5(9) . . . .
C69 C70 C73 C75 172.8(6) . . . .
C15 C14 C77 C82 -155(2) . . . .
C13 C14 C77 C82 30(3) . . . .
C15 C14 C77 C78 30(3) . . . .
C13 C14 C77 C78 -145(2) . . . .
C82 C77 C78 C79 -0.11(14) . . . .
C14 C77 C78 C79 175.0(13) . . . .
C77 C78 C79 C80 -0.12(15) . . . .
C78 C79 C80 C81 0.2(3) . . . .
C78 C79 C80 C83 -169.5(9) . . . .
C79 C80 C81 C82 -0.1(4) . . . .
C83 C80 C81 C82 169.8(9) . . . .
C80 C81 C82 C77 -0.1(4) . . . .
C78 C77 C82 C81 0.2(3) . . . .
C14 C77 C82 C81 -174.8(13) . . . .
C81 C80 C83 C84 -85.0(10) . . . .
C79 C80 C83 C84 84.6(10) . . . .
C81 C80 C83 C86 41.6(12) . . . .
C79 C80 C83 C86 -148.8(9) . . . .
C81 C80 C83 C85 155.9(8) . . . .
C79 C80 C83 C85 -34.5(11) . . . .
C14 C15 C87 C92 73(3) . . . .
C16 C15 C87 C92 -108.4(19) . . . .
C14 C15 C87 C88 -106(2) . . . .
C16 C15 C87 C88 72(2) . . . .
C92 C87 C88 C89 -0.10(14) . . . .
C15 C87 C88 C89 179.8(8) . . . .
C87 C88 C89 C90 -0.17(15) . . . .
C88 C89 C90 C91 0.4(3) . . . .
C88 C89 C90 C93 -176.6(7) . . . .
C89 C90 C91 C92 -0.4(4) . . . .
C93 C90 C91 C92 176.5(7) . . . .
C88 C87 C92 C91 0.1(3) . . . .
C15 C87 C92 C91 -179.8(8) . . . .
C90 C91 C92 C87 0.2(4) . . . .
C91 C90 C93 C95 -105.3(9) . . . .
C89 C90 C93 C95 71.5(10) . . . .
C91 C90 C93 C94 130.8(9) . . . .
C89 C90 C93 C94 -52.3(11) . . . .
C91 C90 C93 C96 12.5(11) . . . .
C89 C90 C93 C96 -170.6(7) . . . .
C4' N1' C1' N7' 165(3) . . . .
Re1' N1' C1' N7' -11(6) . . . .
C4' N1' C1' C2' -11(4) . . . .
Re1' N1' C1' C2' 173(3) . . . .
N7' C1' C2' C3' -168(3) . . . .
N1' C1' C2' C3' 8(3) . . . .
N7' C1' C2' C17' 10(4) . . . .
N1' C1' C2' C17' -174(2) . . . .
C1' C2' C3' C4' -1(3) . . . .
C17' C2' C3' C4' -179(2) . . . .
C1' C2' C3' C27' 178.5(18) . . . .
C17' C2' C3' C27' 1(3) . . . .
C2' C3' C4' N1' -5(3) . . . .
C27' C3' C4' N1' 175(3) . . . .
C2' C3' C4' C5' 169(3) . . . .
C27' C3' C4' C5' -10(5) . . . .
C1' N1' C4' C3' 10(4) . . . .
Re1' N1' C4' C3' -173(2) . . . .
C1' N1' C4' C5' -166(3) . . . .
Re1' N1' C4' C5' 10(4) . . . .
C3' C4' C5' N2' -172(3) . . . .
N1' C4' C5' N2' 3(3) . . . .
C3' C4' C5' C6' -1(5) . . . .
N1' C4' C5' C6' 174(3) . . . .
N2' C5' C6' C7' 3(2) . . . .
C4' C5' C6' C7' -167(3) . . . .
N2' C5' C6' C37' -178.7(16) . . . .
C4' C5' C6' C37' 11(4) . . . .
C5' C6' C7' C8' 0(2) . . . .
C37' C6' C7' C8' -178.2(18) . . . .
C5' C6' C7' C47' -178.5(18) . . . .
C37' C6' C7' C47' 3(3) . . . .
C6' C7' C8' N3' 174(4) . . . .
C47' C7' C8' N3' -7(5) . . . .
C6' C7' C8' N2' -3(3) . . . .
C47' C7' C8' N2' 175.4(19) . . . .
N3' C8' N2' C5' -172(4) . . . .
C7' C8' N2' C5' 5(3) . . . .
N3' C8' N2' Re1' 13(5) . . . .
C7' C8' N2' Re1' -169.1(17) . . . .
C6' C5' N2' C8' -5(2) . . . .
C4' C5' N2' C8' 169(2) . . . .
C6' C5' N2' Re1' 169.5(14) . . . .
C4' C5' N2' Re1' -17(2) . . . .
N2' C8' N3' C9' 9(8) . . . .
C7' C8' N3' C9' -168(5) . . . .
C8' N3' C9' N4' -1(10) . . . .
C8' N3' C9' C10' 163(6) . . . .
N3' C9' C10' C11' -167(7) . . . .
N4' C9' C10' C11' 0(7) . . . .
N3' C9' C10' C57' 7(11) . . . .
N4' C9' C10' C57' 174(5) . . . .
C9' C10' C11' C12' -1(7) . . . .
C57' C10' C11' C12' -174(6) . . . .
C9' C10' C11' C67' 180(5) . . . .
C57' C10' C11' C67' 7(10) . . . .
C10' C11' C12' N5' -177(6) . . . .
C67' C11' C12' N5' 2(8) . . . .
C10' C11' C12' N4' 1(6) . . . .
C67' C11' C12' N4' -180(4) . . . .
N5' C12' N4' C9' 177(6) . . . .
C11' C12' N4' C9' -1(6) . . . .
N5' C12' N4' Re1' 12(8) . . . .
C11' C12' N4' Re1' -166(4) . . . .
N3' C9' N4' C12' 168(6) . . . .
C10' C9' N4' C12' 0(7) . . . .
N3' C9' N4' Re1' -27(8) . . . .
C10' C9' N4' Re1' 165(4) . . . .
N4' C12' N5' C13' 15(8) . . . .
C11' C12' N5' C13' -167(5) . . . .
C12' N5' C13' N6' -13(6) . . . .
C12' N5' C13' C14' 166(4) . . . .
N5' C13' C14' C15' -175(3) . . . .
N6' C13' C14' C15' 5(3) . . . .
N5' C13' C14' C77' 5(4) . . . .
N6' C13' C14' C77' -175.9(19) . . . .
C13' C14' C15' C16' -1(2) . . . .
C77' C14' C15' C16' 180(2) . . . .
C13' C14' C15' C87' 179.5(19) . . . .
C77' C14' C15' C87' 0(3) . . . .
C14' C15' C16' N7' 171.8(18) . . . .
C87' C15' C16' N7' -8(3) . . . .
C14' C15' C16' N6' -3(2) . . . .
C87' C15' C16' N6' 176.5(16) . . . .
N5' C13' N6' C16' 173(3) . . . .
C14' C13' N6' C16' -7(3) . . . .
N5' C13' N6' Re1' -15(4) . . . .
C14' C13' N6' Re1' 165.3(16) . . . .
N7' C16' N6' C13' -169(2) . . . .
C15' C16' N6' C13' 6(2) . . . .
N7' C16' N6' Re1' 19(3) . . . .
C15' C16' N6' Re1' -165.5(15) . . . .
N1' C1' N7' C16' -5(4) . . . .
C2' C1' N7' C16' 170(2) . . . .
N6' C16' N7' C1' 0(3) . . . .
C15' C16' N7' C1' -174(2) . . . .
C3' C2' C17' C18' -146(2) . . . .
C1' C2' C17' C18' 37(2) . . . .
C3' C2' C17' C22' 44(3) . . . .
C1' C2' C17' C22' -133.0(19) . . . .
C22' C17' C18' C19' 0.05(15) . . . .
C2' C17' C18' C19' -170.3(14) . . . .
C17' C18' C19' C20' 0.10(16) . . . .
C18' C19' C20' C21' -0.2(3) . . . .
C18' C19' C20' C23' 163.2(14) . . . .
C19' C20' C21' C22' 0.2(5) . . . .
C23' C20' C21' C22' -161.2(17) . . . .
C18' C17' C22' C21' -0.1(3) . . . .
C2' C17' C22' C21' 170.3(14) . . . .
C20' C21' C22' C17' -0.1(5) . . . .
C19' C20' C23' C26' 69(2) . . . .
C21' C20' C23' C26' -128.6(17) . . . .
C19' C20' C23' C25' -173.6(15) . . . .
C21' C20' C23' C25' -12(2) . . . .
C19' C20' C23' C24' -56(2) . . . .
C21' C20' C23' C24' 106(2) . . . .
C4' C3' C27' C28' 79(3) . . . .
C2' C3' C27' C28' -100.8(16) . . . .
C4' C3' C27' C32' -101(3) . . . .
C2' C3' C27' C32' 79.2(16) . . . .
C32' C27' C28' C29' 0.0(2) . . . .
C3' C27' C28' C29' -179.95(15) . . . .
C27' C28' C29' C30' -0.1(3) . . . .
C28' C29' C30' C31' 0.2(4) . . . .
C28' C29' C30' C33' -179.8(2) . . . .
C29' C30' C31' C32' -0.2(5) . . . .
C33' C30' C31' C32' 179.8(3) . . . .
C28' C27' C32' C31' 0.0(3) . . . .
C3' C27' C32' C31' 180.0(2) . . . .
C30' C31' C32' C27' 0.1(4) . . . .
C29' C30' C33' C36' 6.1(16) . . . .
C31' C30' C33' C36' -174.0(16) . . . .
C29' C30' C33' C34' -126(2) . . . .
C31' C30' C33' C34' 54(2) . . . .
C29' C30' C33' C35' 125(2) . . . .
C31' C30' C33' C35' -55(2) . . . .
C7' C6' C37' C38' 47(2) . . . .
C5' C6' C37' C38' -130.6(16) . . . .
C7' C6' C37' C42' -121.5(16) . . . .
C5' C6' C37' C42' 61(2) . . . .
C42' C37' C38' C39' -0.02(15) . . . .
C6' C37' C38' C39' -169.4(12) . . . .
C37' C38' C39' C40' 0.02(16) . . . .
C38' C39' C40' C41' -0.1(3) . . . .
C38' C39' C40' C43' 176.2(13) . . . .
C39' C40' C41' C42' 0.1(5) . . . .
C43' C40' C41' C42' -175.8(15) . . . .
C38' C37' C42' C41' 0.1(3) . . . .
C6' C37' C42' C41' 169.3(12) . . . .
C40' C41' C42' C37' -0.1(5) . . . .
C41' C40' C43' C46' -112.7(19) . . . .
C39' C40' C43' C46' 71(2) . . . .
C41' C40' C43' C44' 126.7(16) . . . .
C39' C40' C43' C44' -49(2) . . . .
C41' C40' C43' C45' 9(2) . . . .
C39' C40' C43' C45' -167.2(14) . . . .
C6' C7' C47' C48' -147.5(17) . . . .
C8' C7' C47' C48' 34(2) . . . .
C6' C7' C47' C52' 37(3) . . . .
C8' C7' C47' C52' -141.2(19) . . . .
C52' C47' C48' C49' 0.01(15) . . . .
C7' C47' C48' C49' -175.4(14) . . . .
C47' C48' C49' C50' 0.02(16) . . . .
C48' C49' C50' C51' 0.0(3) . . . .
C48' C49' C50' C53' 178.8(14) . . . .
C49' C50' C51' C52' 0.0(5) . . . .
C53' C50' C51' C52' -178.7(15) . . . .
C50' C51' C52' C47' 0.0(5) . . . .
C48' C47' C52' C51' 0.0(3) . . . .
C7' C47' C52' C51' 175.4(14) . . . .
C51' C50' C53' C56' -91.5(19) . . . .
C49' C50' C53' C56' 89.9(18) . . . .
C51' C50' C53' C55' 152.9(18) . . . .
C49' C50' C53' C55' -26(2) . . . .
C51' C50' C53' C54' 36(2) . . . .
C49' C50' C53' C54' -142.2(17) . . . .
C11' C10' C57' C58' 39(8) . . . .
C9' C10' C57' C58' -133(5) . . . .
C11' C10' C57' C62' -144(5) . . . .
C9' C10' C57' C62' 43(7) . . . .
C62' C57' C58' C59' -0.02(15) . . . .
C10' C57' C58' C59' 177(3) . . . .
C57' C58' C59' C60' -0.02(15) . . . .
C58' C59' C60' C61' 0.0(3) . . . .
C58' C59' C60' C63' 167(2) . . . .
C59' C60' C61' C62' 0.0(4) . . . .
C63' C60' C61' C62' -168(2) . . . .
C60' C61' C62' C57' 0.0(4) . . . .
C58' C57' C62' C61' 0.0(3) . . . .
C10' C57' C62' C61' -177(3) . . . .
C59' C60' C63' C64' 37(2) . . . .
C61' C60' C63' C64' -155.7(16) . . . .
C59' C60' C63' C65' -85(2) . . . .
C61' C60' C63' C65' 82(2) . . . .
C59' C60' C63' C66' 152.7(19) . . . .
C61' C60' C63' C66' -40(2) . . . .
C10' C11' C67' C72' 53(7) . . . .
C12' C11' C67' C72' -126(4) . . . .
C10' C11' C67' C68' -127(6) . . . .
C12' C11' C67' C68' 54(5) . . . .
C72' C67' C68' C69' -0.02(15) . . . .
C11' C67' C68' C69' 180(2) . . . .
C67' C68' C69' C70' -0.06(15) . . . .
C68' C69' C70' C71' 0.2(3) . . . .
C68' C69' C70' C73' -176.7(17) . . . .
C69' C70' C71' C72' -0.2(4) . . . .
C73' C70' C71' C72' 176.6(17) . . . .
C68' C67' C72' C71' 0.0(3) . . . .
C11' C67' C72' C71' -180(2) . . . .
C70' C71' C72' C67' 0.1(4) . . . .
C71' C70' C73' C74' -166.4(16) . . . .
C69' C70' C73' C74' 10(2) . . . .
C71' C70' C73' C76' 69(2) . . . .
C69' C70' C73' C76' -113.9(16) . . . .
C71' C70' C73' C75' -42(2) . . . .
C69' C70' C73' C75' 134.4(16) . . . .
C15' C14' C77' C82' -49(3) . . . .
C13' C14' C77' C82' 131.7(19) . . . .
C15' C14' C77' C78' 135(2) . . . .
C13' C14' C77' C78' -45(3) . . . .
C82' C77' C78' C79' -0.01(14) . . . .
C14' C77' C78' C79' 176.5(15) . . . .
C77' C78' C79' C80' -0.03(15) . . . .
C78' C79' C80' C81' 0.1(4) . . . .
C78' C79' C80' C83' 179.6(18) . . . .
C79' C80' C81' C82' -0.1(4) . . . .
C83' C80' C81' C82' -179.7(16) . . . .
C80' C81' C82' C77' 0.0(4) . . . .
C78' C77' C82' C81' 0.0(3) . . . .
C14' C77' C82' C81' -176.3(15) . . . .
C79' C80' C83' C84' 15(3) . . . .
C81' C80' C83' C84' -165.7(18) . . . .
C79' C80' C83' C86' 157.7(16) . . . .
C81' C80' C83' C86' -23(2) . . . .
C79' C80' C83' C85' -96.9(18) . . . .
C81' C80' C83' C85' 82.7(17) . . . .
C14' C15' C87' C88' -35(2) . . . .
C16' C15' C87' C88' 145.0(15) . . . .
C14' C15' C87' C92' 143.1(18) . . . .
C16' C15' C87' C92' -37(2) . . . .
C92' C87' C88' C89' 0.01(14) . . . .
C15' C87' C88' C89' 178.5(13) . . . .
C87' C88' C89' C90' 0.05(17) . . . .
C88' C89' C90' C91' -0.1(3) . . . .
C88' C89' C90' C93' 174.5(17) . . . .
C89' C90' C91' C92' 0.1(4) . . . .
C93' C90' C91' C92' -174.6(17) . . . .
C90' C91' C92' C87' 0.0(5) . . . .
C88' C87' C92' C91' 0.0(3) . . . .
C15' C87' C92' C91' -178.5(13) . . . .
C89' C90' C93' C95' -75(2) . . . .
C91' C90' C93' C95' 100(2) . . . .
C89' C90' C93' C94' 51(2) . . . .
C91' C90' C93' C94' -134.1(18) . . . .
C89' C90' C93' C96' 166(2) . . . .
C91' C90' C93' C96' -19(3) . . . .
